data_4022337
loop_
_publ_author_name
'Alexander Krivokapic'
'Andrew R. Cowley'
'Harry L. Anderson'

_publ_section_title
;
 Contracted and Expanded meso-Alkynyl Porphyrinoids:
 from Triphyrin to Hexaphyrin
;
_journal_name_full 'Journal of Organic Chemistry'
_journal_page_first 1089
_journal_page_last 1096
_journal_paper_doi 10.1021/jo026748c
_journal_volume 68
_journal_year 2003
_chemical_absolute_configuration unk
_chemical_compound_source
;
Synthesised as described.
;
_chemical_formula_moiety ' (C120 H190 N6 Si6), 2(C7 H8) '
_chemical_formula_sum 'C134 H206 N6 Si6'
_chemical_formula_weight 2069.62
_chemical_melting_point ?
_chemical_name_systematic
;
?
;
_space_group_IT_number 2
_symmetry_cell_setting triclinic
_symmetry_space_group_name_Hall '-P 1'
_symmetry_space_group_name_H-M 'P -1'
_atom_sites_solution_hydrogens geom
_atom_sites_solution_primary direct
_cell_angle_alpha 86.4113(9)
_cell_angle_beta 88.034(1)
_cell_angle_gamma 86.7733(13)
_cell_formula_units_Z 2
_cell_length_a 18.0634(5)
_cell_length_b 18.7545(5)
_cell_length_c 19.4680(6)
_cell_measurement_reflns_used 16756
_cell_measurement_temperature 150
_cell_measurement_theta_max 23
_cell_measurement_theta_min 1
_cell_volume 6568.7(3)
_computing_cell_refinement
;
  Denzo/Scalepack (Otwinowski & Minor, 1996)
;
_computing_data_collection
;
  COLLECT (Nonius BV, 1997)
;
_computing_data_reduction
;
  Denzo/Scalepack (Otwinowski & Minor, 1996)
;
_computing_molecular_graphics
;
  CAMERON (Watkin et al 1996)
;
_computing_publication_material
;
  CRYSTALS (Watkin et al 2001)
;
_computing_structure_refinement
;
  CRYSTALS (Watkin et al 2001)
;
_computing_structure_solution
;
  SIR92 (Altomare et al, 1994)
;
_diffrn_ambient_temperature 150
_diffrn_measured_fraction_theta_full 0.984
_diffrn_measured_fraction_theta_max 0.981
_diffrn_measurement_device_type
;
Enraf Nonius Kappa CCD
;
_diffrn_measurement_method \w
_diffrn_radiation_monochromator graphite
_diffrn_radiation_type 'Mo K\a'
_diffrn_radiation_wavelength 0.71073
_diffrn_reflns_av_R_equivalents 0.00
_diffrn_reflns_limit_h_max 20
_diffrn_reflns_limit_h_min 0
_diffrn_reflns_limit_k_max 20
_diffrn_reflns_limit_k_min -20
_diffrn_reflns_limit_l_max 21
_diffrn_reflns_limit_l_min -21
_diffrn_reflns_number 18554
_diffrn_reflns_theta_full 23.169
_diffrn_reflns_theta_max 23.286
_diffrn_reflns_theta_min 3.116
_diffrn_standards_decay_% 0.00
_diffrn_standards_interval_count 0
_diffrn_standards_interval_time 0
_diffrn_standards_number 0
_exptl_absorpt_coefficient_mu 0.111
_exptl_absorpt_correction_T_max 0.99
_exptl_absorpt_correction_T_min 0.99
_exptl_absorpt_correction_type multi-scan
_exptl_absorpt_process_details
;
  Denzo/Scalepack (Otwinowski & Minor, 1996)
;
_exptl_crystal_colour ' brown '
_exptl_crystal_density_diffrn 1.046
_exptl_crystal_density_meas ?
_exptl_crystal_description ' plate '
_exptl_crystal_F_000 2268.672
_exptl_crystal_size_max 0.20
_exptl_crystal_size_mid 0.12
_exptl_crystal_size_min 0.10
_refine_diff_density_max 1.53
_refine_diff_density_min -0.90
_refine_ls_extinction_method None
_refine_ls_goodness_of_fit_ref 1.1373
_refine_ls_hydrogen_treatment mixed
_refine_ls_matrix_type full
_refine_ls_number_parameters 1219
_refine_ls_number_reflns 10934
_refine_ls_R_factor_all 0.1834
_refine_ls_R_factor_gt 0.1204
_refine_ls_shift/su_max 0.042748
_refine_ls_structure_factor_coef F
_refine_ls_weighting_details
;
  Method= Tukey and Prince
  W = [weight] * [1-(deltaF/6*sigmaF)^2]^2
  5.69 1.26 3.90 0.742 -0.437
;
_refine_ls_weighting_scheme calc
_refine_ls_wR_factor_all 0.1325
_refine_ls_wR_factor_gt 0.1199
_refine_ls_wR_factor_ref 0.1194
_reflns_limit_h_max 20
_reflns_limit_h_min -19
_reflns_limit_k_max 20
_reflns_limit_k_min -20
_reflns_limit_l_max 21
_reflns_limit_l_min 0
_reflns_number_gt 10959
_reflns_number_total 18554
_reflns_threshold_expression I>3.00u(I)
_cod_data_source_file jo026748csi20021121_094930_6.cif
_cod_data_source_block compound_H4-6-toluene-solvate
_cod_depositor_comments
;
The following automatic conversions were performed:
'_symmetry_cell_setting' value 'Triclinic ' changed to 'triclinic'
according to '/home/saulius/struct/CIF-dictionaries/cif_core.dic'
dictionary named 'cif_core.dic' version 2.4.1 from 2010-06-29.

Automatic conversion script
Id: cif_fix_enum 1527 2010-12-29 10:47:43Z saulius 

The following automatic conversions were performed:

'_chemical_melting_point' value 'not measured' was changed to '?' -
the value is undefined or not given.

Automatic conversion script
Id: cif_fix_values 1646 2011-03-28 12:23:43Z adriana 
;
_cod_original_sg_symbol_H-M 'P -1 '
_cod_original_formula_sum ' C134 H206 N6 Si6 '
_cod_database_code 4022337

loop_
_symmetry_equiv_pos_as_xyz
x,y,z
-x,-y,-z

loop_
_atom_site_label
_atom_site_type_symbol
_atom_site_fract_x
_atom_site_fract_y
_atom_site_fract_z
_atom_site_U_iso_or_equiv
_atom_site_occupancy
_atom_site_adp_type
Si1 Si 0.96899(12) -0.2095(1) 0.85408(12) 0.0386 1.0000 Uani
Si2 Si 0.81148(11) 0.3902(1) 0.8876(1) 0.0281 1.0000 Uani
Si3 Si 0.83481(11) 0.53525(11) 0.33614(11) 0.0325 1.0000 Uani
Si4 Si 0.49094(13) 0.66984(11) 0.82372(12) 0.0410 1.0000 Uani
Si5 Si 0.66930(12) 0.0611(1) 0.8889(1) 0.0310 1.0000 Uani
Si6 Si 0.67514(11) -0.0219(1) 0.3441(1) 0.0309 1.0000 Uani
N1 N 0.7894(3) 0.0306(3) 0.6458(3) 0.0234 1.0000 Uani
N2 N 0.8665(3) 0.1126(2) 0.7140(3) 0.0227 1.0000 Uani
N3 N 0.8268(3) 0.3424(3) 0.6405(3) 0.0195 1.0000 Uani
N4 N 0.7151(3) 0.4508(3) 0.6417(3) 0.0232 1.0000 Uani
N5 N 0.6330(3) 0.3619(3) 0.7103(3) 0.0214 1.0000 Uani
N6 N 0.6791(3) 0.1401(3) 0.6419(3) 0.0204 1.0000 Uani
C1 C 0.7458(4) 0.0059(3) 0.5999(3) 0.0238 1.0000 Uani
C2 C 0.7493(4) -0.0724(3) 0.6034(4) 0.0303 1.0000 Uani
C3 C 0.7996(4) -0.0936(3) 0.6527(4) 0.0300 1.0000 Uani
C4 C 0.8259(4) -0.0281(3) 0.6799(3) 0.0266 1.0000 Uani
C5 C 0.8781(4) -0.0177(3) 0.7286(3) 0.0216 1.0000 Uani
C6 C 0.9000(4) 0.0516(3) 0.7458(3) 0.0225 1.0000 Uani
C7 C 0.9520(4) 0.0744(3) 0.7913(3) 0.0234 1.0000 Uani
C8 C 0.9464(3) 0.1489(3) 0.7873(3) 0.0209 1.0000 Uani
C9 C 0.8941(3) 0.1713(3) 0.7379(3) 0.0197 1.0000 Uani
C10 C 0.8664(3) 0.2443(3) 0.7178(3) 0.0207 1.0000 Uani
C11 C 0.8580(4) 0.2732(3) 0.6507(3) 0.0201 1.0000 Uani
C12 C 0.8831(4) 0.2512(3) 0.5826(3) 0.0233 1.0000 Uani
C13 C 0.8684(4) 0.3073(3) 0.5363(3) 0.0277 1.0000 Uani
C14 C 0.8317(3) 0.3662(3) 0.5728(3) 0.0224 1.0000 Uani
C15 C 0.8068(4) 0.4357(3) 0.5495(3) 0.0236 1.0000 Uani
C16 C 0.7617(4) 0.4807(3) 0.5946(4) 0.0233 1.0000 Uani
C17 C 0.7559(4) 0.5579(3) 0.5954(4) 0.0280 1.0000 Uani
C18 C 0.7013(4) 0.5736(3) 0.6448(4) 0.0270 1.0000 Uani
C19 C 0.6750(4) 0.5063(3) 0.6741(4) 0.0225 1.0000 Uani
C20 C 0.6178(3) 0.4902(3) 0.7208(3) 0.0217 1.0000 Uani
C21 C 0.5950(4) 0.4198(3) 0.7399(3) 0.0200 1.0000 Uani
C22 C 0.5409(3) 0.3914(3) 0.7859(3) 0.0220 1.0000 Uani
C23 C 0.5457(4) 0.3171(3) 0.7836(3) 0.0222 1.0000 Uani
C24 C 0.6032(4) 0.2992(3) 0.7369(3) 0.0221 1.0000 Uani
C25 C 0.6332(3) 0.2286(3) 0.7175(3) 0.0193 1.0000 Uani
C26 C 0.6467(3) 0.2082(3) 0.6524(3) 0.0189 1.0000 Uani
C27 C 0.6285(4) 0.2378(3) 0.5825(3) 0.0224 1.0000 Uani
C28 C 0.6457(3) 0.1867(3) 0.5376(3) 0.0213 1.0000 Uani
C29 C 0.6788(3) 0.1231(3) 0.5745(3) 0.0171 1.0000 Uani
C30 C 0.7032(4) 0.0560(3) 0.5532(3) 0.0208 1.0000 Uani
C31 C 0.7034(5) -0.1196(3) 0.5653(4) 0.0394 1.0000 Uani
C32 C 0.6239(6) -0.1157(5) 0.5922(6) 0.0740 1.0000 Uani
C33 C 0.8221(6) -0.1698(4) 0.6730(5) 0.0614 1.0000 Uani
C34 C 0.891(1) -0.1961(7) 0.6309(7) 0.1227 1.0000 Uani
C35 C 1.0064(4) 0.0311(4) 0.8352(4) 0.0330 1.0000 Uani
C36 C 1.0834(5) 0.0241(6) 0.8014(6) 0.0721 1.0000 Uani
C37 C 0.9918(4) 0.1972(3) 0.8249(4) 0.0338 1.0000 Uani
C38 C 1.0415(5) 0.2458(4) 0.7787(5) 0.0478 1.0000 Uani
C39 C 0.9208(4) 0.1812(4) 0.5671(3) 0.0320 1.0000 Uani
C40 C 0.9997(5) 0.1717(5) 0.5892(5) 0.0566 1.0000 Uani
C41 C 0.8823(5) 0.3066(4) 0.4609(4) 0.0363 1.0000 Uani
C42 C 0.8195(7) 0.2828(6) 0.4240(5) 0.0733 1.0000 Uani
C43 C 0.8045(4) 0.6102(4) 0.5566(4) 0.0378 1.0000 Uani
C44 C 0.8821(6) 0.6036(5) 0.5797(6) 0.0688 1.0000 Uani
C45 C 0.6761(5) 0.6489(4) 0.6618(5) 0.0431 1.0000 Uani
C46 C 0.6149(7) 0.6804(5) 0.6137(6) 0.0756 1.0000 Uani
C47 C 0.4835(4) 0.4312(4) 0.8305(4) 0.0315 1.0000 Uani
C48 C 0.4128(4) 0.4512(4) 0.7924(5) 0.0511 1.0000 Uani
C49 C 0.4965(4) 0.2650(4) 0.8212(4) 0.0308 1.0000 Uani
C50 C 0.4483(5) 0.2267(5) 0.7743(5) 0.0495 1.0000 Uani
C51 C 0.5907(4) 0.3099(3) 0.5650(3) 0.0293 1.0000 Uani
C52 C 0.5093(4) 0.3172(4) 0.5877(4) 0.0411 1.0000 Uani
C53 C 0.6343(4) 0.1932(3) 0.4610(3) 0.0252 1.0000 Uani
C54 C 0.5593(5) 0.1701(5) 0.4443(4) 0.0463 1.0000 Uani
C55 C 0.9103(4) -0.0795(3) 0.7661(4) 0.0299 1.0000 Uani
C56 C 0.9351(4) -0.1323(4) 0.8006(4) 0.0338 1.0000 Uani
C57 C 0.948(1) -0.1924(9) 0.9451(7) 0.1333 1.0000 Uani
C58 C 0.9841(11) -0.2511(11) 0.9920(8) 0.1587 1.0000 Uani
C59 C 0.9337(9) -0.1228(7) 0.9685(5) 0.0991 1.0000 Uani
C60 C 1.0713(7) -0.2273(6) 0.8352(6) 0.0851 1.0000 Uani
C61 C 1.1167(7) -0.1663(8) 0.8646(9) 0.1100 1.0000 Uani
C62 C 1.0890(11) -0.2336(12) 0.765(1) 0.1683 1.0000 Uani
C63 C 0.9197(9) -0.2873(8) 0.8226(8) 0.106(4) 1.0000 Uiso
C64 C 0.8378(7) -0.2840(7) 0.8404(9) 0.1125 1.0000 Uani
C65 C 0.9615(12) -0.3592(12) 0.8414(12) 0.155(7) 1.0000 Uiso
C66 C 0.8470(4) 0.2888(3) 0.7738(3) 0.0221 1.0000 Uani
C67 C 0.8327(4) 0.3289(4) 0.8189(4) 0.0313 1.0000 Uani
C68 C 0.9006(4) 0.4022(4) 0.9317(4) 0.0357 1.0000 Uani
C69 C 0.8916(5) 0.4507(6) 0.9913(5) 0.0604 1.0000 Uani
C70 C 0.9657(5) 0.4230(5) 0.8845(5) 0.0579 1.0000 Uani
C71 C 0.7440(4) 0.3458(4) 0.9518(4) 0.0376 1.0000 Uani
C72 C 0.6781(5) 0.3234(6) 0.9142(5) 0.0668 1.0000 Uani
C73 C 0.7816(5) 0.2834(5) 0.9940(5) 0.0551 1.0000 Uani
C74 C 0.7664(6) 0.4729(4) 0.8438(5) 0.0554 1.0000 Uani
C75 C 0.7285(8) 0.5241(6) 0.8906(7) 0.0987 1.0000 Uani
C76 C 0.8174(6) 0.5090(5) 0.7884(5) 0.0647 1.0000 Uani
C77 C 0.8187(4) 0.4632(3) 0.4805(4) 0.0239 1.0000 Uani
C78 C 0.8252(4) 0.4916(4) 0.4243(4) 0.0288 1.0000 Uani
C79 C 0.8374(5) 0.4599(4) 0.2756(4) 0.0472 1.0000 Uani
C80 C 0.8555(9) 0.4821(7) 0.2006(6) 0.0978 1.0000 Uani
C81 C 0.7680(6) 0.4192(5) 0.2801(6) 0.0663 1.0000 Uani
C82 C 0.9251(5) 0.5811(5) 0.3297(5) 0.0533 1.0000 Uani
C83 C 0.9900(6) 0.5261(8) 0.3368(8) 0.0993 1.0000 Uani
C84 C 0.9299(7) 0.6386(6) 0.3807(6) 0.0821 1.0000 Uani
C85 C 0.7502(5) 0.5991(4) 0.3202(5) 0.0506 1.0000 Uani
C86 C 0.7648(6) 0.6517(5) 0.2574(5) 0.0634 1.0000 Uani
C87 C 0.7184(5) 0.6362(5) 0.3812(6) 0.0639 1.0000 Uani
C88 C 0.5767(3) 0.5484(3) 0.7542(3) 0.0198 1.0000 Uani
C89 C 0.5433(4) 0.5955(4) 0.7807(4) 0.0337 1.0000 Uani
C90 C 0.491(1) 0.6462(7) 0.9204(6) 0.1063 1.0000 Uani
C91 C 0.4374(9) 0.5892(8) 0.9421(8) 0.108(4) 1.0000 Uiso
C92 C 0.4855(12) 0.7194(13) 0.9575(12) 0.1715 1.0000 Uani
C93 C 0.3950(5) 0.6747(4) 0.7882(5) 0.0479 1.0000 Uani
C94 C 0.3383(6) 0.7201(6) 0.8284(7) 0.0794 1.0000 Uani
C95 C 0.3944(5) 0.6947(6) 0.7129(6) 0.0673 1.0000 Uani
C96 C 0.5434(5) 0.7521(4) 0.7957(6) 0.0643 1.0000 Uani
C97 C 0.6223(6) 0.7486(5) 0.8210(7) 0.0762 1.0000 Uani
C98 C 0.5011(8) 0.8236(7) 0.8108(7) 0.097(4) 1.0000 Uiso
C99 C 0.6464(4) 0.1775(3) 0.7737(3) 0.0223 1.0000 Uani
C100 C 0.6562(4) 0.1323(3) 0.8209(4) 0.0290 1.0000 Uani
C101 C 0.7060(5) -0.0205(4) 0.8442(4) 0.0468 1.0000 Uani
C102 C 0.6646(5) -0.0369(4) 0.7816(4) 0.0511 1.0000 Uani
C103 C 0.7124(8) -0.0888(8) 0.8936(8) 0.100(4) 1.0000 Uiso
C104 C 0.7379(5) 0.0917(4) 0.9504(4) 0.0378 1.0000 Uani
C105 C 0.8139(5) 0.1014(5) 0.9143(5) 0.0555 1.0000 Uani
C106 C 0.7453(6) 0.0444(5) 1.0176(5) 0.0588 1.0000 Uani
C107 C 0.5763(5) 0.0490(4) 0.9352(4) 0.0421 1.0000 Uani
C108 C 0.5144(5) 0.0371(5) 0.8860(5) 0.0575 1.0000 Uani
C109 C 0.5553(6) 0.1124(5) 0.9793(5) 0.0584 1.0000 Uani
C110 C 0.6914(4) 0.0345(3) 0.4852(4) 0.0251 1.0000 Uani
C111 C 0.6832(4) 0.0118(3) 0.4299(4) 0.0262 1.0000 Uani
C112 C 0.6784(5) 0.0607(5) 0.2827(4) 0.0456 1.0000 Uani
C113 C 0.6687(7) 0.0433(6) 0.2071(5) 0.0753 1.0000 Uani
C114 C 0.7452(6) 0.1026(5) 0.2891(5) 0.0612 1.0000 Uani
C115 C 0.5846(5) -0.0647(5) 0.3388(5) 0.0489 1.0000 Uani
C116 C 0.5194(6) -0.0119(7) 0.3453(8) 0.0937 1.0000 Uani
C117 C 0.5772(6) -0.1283(6) 0.3923(6) 0.0751 1.0000 Uani
C118 C 0.7569(6) -0.0858(5) 0.3261(5) 0.0576 1.0000 Uani
C119 C 0.7432(6) -0.1349(6) 0.2692(6) 0.0762 1.0000 Uani
C120 C 0.7904(6) -0.1279(6) 0.3859(6) 0.0743 1.0000 Uani
C121 C 0.7560(6) 0.7144(6) 0.0642(9) 0.1340(14) 1.0000 Uiso
C122 C 0.7930(6) 0.7658(7) 0.0879(9) 0.1340(14) 1.0000 Uiso
C123 C 0.7615(8) 0.8313(6) 0.090(1) 0.1340(14) 1.0000 Uiso
C124 C 0.6920(8) 0.8437(6) 0.074(1) 0.1340(14) 1.0000 Uiso
C125 C 0.6542(6) 0.7922(7) 0.052(1) 0.1340(14) 1.0000 Uiso
C126 C 0.6847(6) 0.7266(6) 0.050(1) 0.1340(14) 1.0000 Uiso
C127 C 0.7924(8) 0.6410(7) 0.059(1) 0.1340(14) 1.0000 Uiso
C128 C 0.5579(5) 0.4814(9) 0.4608(6) 0.1340(14) 1.0000 Uiso
C129 C 0.4896(7) 0.4777(9) 0.4377(5) 0.1340(14) 1.0000 Uiso
C130 C 0.5676(4) 0.505(1) 0.5232(7) 0.1340(14) 1.0000 Uiso
C131 C 0.623(1) 0.4640(19) 0.4157(12) 0.1340(14) 0.5000 Uiso
C132 C 0.9745(12) 0.0109(5) 0.482(1) 0.1340(14) 0.5000 Uiso
C133 C 1.0465(13) 0.0174(5) 0.468(1) 0.1340(14) 0.5000 Uiso
C134 C 1.0956(12) -0.0074(6) 0.5143(12) 0.1340(14) 0.5000 Uiso
C135 C 1.0731(14) -0.0385(6) 0.5735(11) 0.1340(14) 0.5000 Uiso
C136 C 1.0013(14) -0.0450(5) 0.587(1) 0.1340(14) 0.5000 Uiso
C137 C 0.9519(12) -0.0203(6) 0.5411(11) 0.1340(14) 0.5000 Uiso
C138 C 0.9186(15) 0.0389(6) 0.4296(12) 0.1340(14) 0.5000 Uiso
H2 H 0.8276 0.1131 0.6786 0.0270(14) 1.0000 Uiso
H3 H 0.8037 0.3712 0.6779 0.0229(14) 1.0000 Uiso
H5 H 0.6750 0.3652 0.6756 0.0254(14) 1.0000 Uiso
H6 H 0.7002 0.1073 0.6796 0.0241(14) 1.0000 Uiso
H311 H 0.7241 -0.1701 0.5713 0.0478(14) 1.0000 Uiso
H312 H 0.7048 -0.1037 0.5153 0.0478(14) 1.0000 Uiso
H321 H 0.5940 -0.1475 0.5661 0.0910(14) 1.0000 Uiso
H322 H 0.6221 -0.1316 0.6422 0.0910(14) 1.0000 Uiso
H323 H 0.6029 -0.0653 0.5862 0.0910(14) 1.0000 Uiso
H331 H 0.8337 -0.1739 0.7230 0.0750(14) 1.0000 Uiso
H332 H 0.7800 -0.2005 0.6649 0.0750(14) 1.0000 Uiso
H341 H 0.9043 -0.2470 0.6456 0.1443(14) 1.0000 Uiso
H342 H 0.9331 -0.1658 0.6389 0.1443(14) 1.0000 Uiso
H343 H 0.8794 -0.1924 0.5808 0.1443(14) 1.0000 Uiso
H351 H 1.0101 0.0546 0.8796 0.0393(14) 1.0000 Uiso
H352 H 0.9879 -0.0179 0.8448 0.0393(14) 1.0000 Uiso
H361 H 1.1174 -0.0052 0.8329 0.0842(14) 1.0000 Uiso
H362 H 1.1029 0.0727 0.7920 0.0842(14) 1.0000 Uiso
H363 H 1.0807 0.0002 0.7572 0.0842(14) 1.0000 Uiso
H371 H 1.0244 0.1667 0.8566 0.0412(14) 1.0000 Uiso
H372 H 0.9571 0.2285 0.8524 0.0412(14) 1.0000 Uiso
H381 H 1.0695 0.2760 0.8082 0.0579(14) 1.0000 Uiso
H382 H 1.0772 0.2155 0.7511 0.0579(14) 1.0000 Uiso
H383 H 1.0099 0.2773 0.7469 0.0579(14) 1.0000 Uiso
H391 H 0.8922 0.1423 0.5912 0.0382(14) 1.0000 Uiso
H392 H 0.9203 0.1765 0.5163 0.0382(14) 1.0000 Uiso
H401 H 1.0209 0.1235 0.5770 0.0668(14) 1.0000 Uiso
H402 H 1.0013 0.1756 0.6401 0.0668(14) 1.0000 Uiso
H403 H 1.0294 0.2097 0.5651 0.0668(14) 1.0000 Uiso
H411 H 0.9266 0.2736 0.4521 0.0427(14) 1.0000 Uiso
H412 H 0.8930 0.3562 0.4428 0.0427(14) 1.0000 Uiso
H421 H 0.8323 0.2834 0.3736 0.0879(14) 1.0000 Uiso
H422 H 0.8085 0.2330 0.4413 0.0879(14) 1.0000 Uiso
H423 H 0.7749 0.3156 0.4320 0.0879(14) 1.0000 Uiso
H431 H 0.7838 0.6599 0.5637 0.0450(14) 1.0000 Uiso
H432 H 0.8045 0.6013 0.5065 0.0450(14) 1.0000 Uiso
H441 H 0.9121 0.6394 0.5525 0.0830(14) 1.0000 Uiso
H442 H 0.8828 0.6128 0.6297 0.0830(14) 1.0000 Uiso
H443 H 0.9036 0.5543 0.5725 0.0830(14) 1.0000 Uiso
H451 H 0.7195 0.6798 0.6567 0.0514(14) 1.0000 Uiso
H452 H 0.6563 0.6481 0.7104 0.0514(14) 1.0000 Uiso
H461 H 0.5995 0.7301 0.6263 0.0879(14) 1.0000 Uiso
H462 H 0.6343 0.6816 0.5649 0.0879(14) 1.0000 Uiso
H463 H 0.5711 0.6499 0.6187 0.0879(14) 1.0000 Uiso
H471 H 0.5049 0.4758 0.8447 0.0379(14) 1.0000 Uiso
H472 H 0.4713 0.3999 0.8724 0.0379(14) 1.0000 Uiso
H481 H 0.3766 0.4772 0.8232 0.0611(14) 1.0000 Uiso
H482 H 0.4244 0.4828 0.7506 0.0611(14) 1.0000 Uiso
H483 H 0.3908 0.4069 0.7782 0.0611(14) 1.0000 Uiso
H491 H 0.5285 0.2283 0.8473 0.0368(14) 1.0000 Uiso
H492 H 0.4633 0.2916 0.8541 0.0368(14) 1.0000 Uiso
H501 H 0.4171 0.1929 0.8027 0.0604(14) 1.0000 Uiso
H502 H 0.4807 0.1993 0.7413 0.0604(14) 1.0000 Uiso
H503 H 0.4155 0.2627 0.7481 0.0604(14) 1.0000 Uiso
H511 H 0.6177 0.3467 0.5876 0.0347(14) 1.0000 Uiso
H512 H 0.5941 0.3193 0.5139 0.0347(14) 1.0000 Uiso
H521 H 0.4888 0.3665 0.5740 0.0484(14) 1.0000 Uiso
H522 H 0.5047 0.3086 0.6388 0.0484(14) 1.0000 Uiso
H523 H 0.4811 0.2812 0.5651 0.0484(14) 1.0000 Uiso
H531 H 0.6389 0.2443 0.4439 0.0299(14) 1.0000 Uiso
H532 H 0.6732 0.1624 0.4376 0.0299(14) 1.0000 Uiso
H541 H 0.5533 0.1750 0.3934 0.0558(14) 1.0000 Uiso
H542 H 0.5201 0.2009 0.4674 0.0558(14) 1.0000 Uiso
H543 H 0.5545 0.1190 0.4611 0.0558(14) 1.0000 Uiso
H581 H 0.8925 -0.1952 0.9493 0.1538(14) 1.0000 Uiso
H571 H 0.9898 -0.2965 0.9675 0.1826(14) 1.0000 Uiso
H572 H 1.0340 -0.2366 1.0048 0.1826(14) 1.0000 Uiso
H573 H 0.9524 -0.2588 1.0347 0.1826(14) 1.0000 Uiso
H591 H 0.9097 -0.0912 0.9315 0.1195(14) 1.0000 Uiso
H592 H 0.9816 -0.1030 0.9804 0.1195(14) 1.0000 Uiso
H593 H 0.8999 -0.1252 1.0103 0.1195(14) 1.0000 Uiso
H601 H 1.0855 -0.2747 0.8588 0.0984(14) 1.0000 Uiso
H611 H 1.1036 -0.1623 0.9146 0.1324(14) 1.0000 Uiso
H612 H 1.1711 -0.1786 0.8588 0.1324(14) 1.0000 Uiso
H613 H 1.1041 -0.1196 0.8389 0.1324(14) 1.0000 Uiso
H621 H 1.0601 -0.2721 0.7474 0.1937(14) 1.0000 Uiso
H622 H 1.1432 -0.2461 0.7591 0.1937(14) 1.0000 Uiso
H623 H 1.0762 -0.1871 0.7392 0.1937(14) 1.0000 Uiso
H631 H 0.9211 -0.2829 0.7712 0.1270(14) 1.0000 Uiso
H641 H 0.8157 -0.2354 0.8263 0.1344(14) 1.0000 Uiso
H642 H 0.8300 -0.2935 0.8912 0.1344(14) 1.0000 Uiso
H643 H 0.8133 -0.3209 0.8156 0.1344(14) 1.0000 Uiso
H651 H 1.0151 -0.3560 0.8276 0.1865(14) 1.0000 Uiso
H652 H 0.9566 -0.3704 0.8922 0.1865(14) 1.0000 Uiso
H653 H 0.9399 -0.3978 0.8165 0.1865(14) 1.0000 Uiso
H681 H 0.9139 0.3526 0.9508 0.0430(14) 1.0000 Uiso
H691 H 0.8486 0.4361 1.0216 0.0744(14) 1.0000 Uiso
H692 H 0.9378 0.4466 1.0184 0.0744(14) 1.0000 Uiso
H693 H 0.8825 0.5013 0.9730 0.0744(14) 1.0000 Uiso
H701 H 0.9707 0.3904 0.8456 0.0700(14) 1.0000 Uiso
H702 H 1.0123 0.4187 0.9111 0.0700(14) 1.0000 Uiso
H703 H 0.9570 0.4735 0.8656 0.0700(14) 1.0000 Uiso
H711 H 0.7259 0.3812 0.9858 0.0461(14) 1.0000 Uiso
H721 H 0.6554 0.3658 0.8874 0.0825(14) 1.0000 Uiso
H722 H 0.6407 0.3038 0.9483 0.0825(14) 1.0000 Uiso
H723 H 0.6948 0.2857 0.8821 0.0825(14) 1.0000 Uiso
H731 H 0.8247 0.3007 1.0179 0.0664(14) 1.0000 Uiso
H732 H 0.7453 0.2634 1.0289 0.0664(14) 1.0000 Uiso
H733 H 0.7994 0.2453 0.9627 0.0664(14) 1.0000 Uiso
H741 H 0.7246 0.4546 0.8189 0.0666(14) 1.0000 Uiso
H751 H 0.6965 0.4975 0.9252 0.1168(14) 1.0000 Uiso
H752 H 0.7665 0.5490 0.9150 0.1168(14) 1.0000 Uiso
H753 H 0.6971 0.5602 0.8631 0.1168(14) 1.0000 Uiso
H761 H 0.8411 0.4719 0.7588 0.0781(14) 1.0000 Uiso
H762 H 0.8567 0.5336 0.8112 0.0781(14) 1.0000 Uiso
H763 H 0.7873 0.5448 0.7593 0.0781(14) 1.0000 Uiso
H791 H 0.8797 0.4277 0.2926 0.0557(14) 1.0000 Uiso
H801 H 0.9017 0.5092 0.1977 0.1170(14) 1.0000 Uiso
H802 H 0.8134 0.5132 0.1813 0.1170(14) 1.0000 Uiso
H803 H 0.8631 0.4385 0.1737 0.1170(14) 1.0000 Uiso
H811 H 0.7561 0.4047 0.3293 0.0804(14) 1.0000 Uiso
H812 H 0.7260 0.4503 0.2607 0.0804(14) 1.0000 Uiso
H813 H 0.7757 0.3756 0.2531 0.0804(14) 1.0000 Uiso
H821 H 0.9274 0.6065 0.2830 0.0626(14) 1.0000 Uiso
H831 H 0.9857 0.4888 0.3029 0.1157(14) 1.0000 Uiso
H832 H 1.0375 0.5503 0.3277 0.1157(14) 1.0000 Uiso
H833 H 0.9893 0.5031 0.3846 0.1157(14) 1.0000 Uiso
H841 H 0.8868 0.6741 0.3751 0.1003(14) 1.0000 Uiso
H842 H 0.9772 0.6634 0.3718 0.1003(14) 1.0000 Uiso
H843 H 0.9290 0.6161 0.4286 0.1003(14) 1.0000 Uiso
H851 H 0.7097 0.5677 0.3095 0.0594(14) 1.0000 Uiso
H861 H 0.7859 0.6244 0.2180 0.0738(14) 1.0000 Uiso
H862 H 0.8008 0.6870 0.2697 0.0738(14) 1.0000 Uiso
H863 H 0.7171 0.6775 0.2437 0.0738(14) 1.0000 Uiso
H871 H 0.7100 0.6000 0.4203 0.0747(14) 1.0000 Uiso
H872 H 0.7538 0.6714 0.3951 0.0747(14) 1.0000 Uiso
H873 H 0.6702 0.6618 0.3690 0.0747(14) 1.0000 Uiso
H901 H 0.5384 0.6209 0.9361 0.1267(14) 1.0000 Uiso
H911 H 0.3990 0.5981 0.9793 0.1294(14) 1.0000 Uiso
H912 H 0.4403 0.5428 0.9192 0.1294(14) 1.0000 Uiso
H921 H 0.5245 0.7511 0.9376 0.2091(14) 1.0000 Uiso
H922 H 0.4930 0.7095 1.0079 0.2091(14) 1.0000 Uiso
H923 H 0.4353 0.7435 0.9503 0.2091(14) 1.0000 Uiso
H931 H 0.3785 0.6246 0.7947 0.0567(14) 1.0000 Uiso
H941 H 0.3404 0.7051 0.8785 0.0946(14) 1.0000 Uiso
H942 H 0.3498 0.7717 0.8213 0.0946(14) 1.0000 Uiso
H943 H 0.2875 0.7135 0.8118 0.0946(14) 1.0000 Uiso
H951 H 0.4323 0.6637 0.6884 0.0796(14) 1.0000 Uiso
H952 H 0.4064 0.7460 0.7046 0.0796(14) 1.0000 Uiso
H953 H 0.3441 0.6878 0.6952 0.0796(14) 1.0000 Uiso
H961 H 0.5474 0.7513 0.7444 0.0779(14) 1.0000 Uiso
H971 H 0.6477 0.7017 0.8103 0.0927(14) 1.0000 Uiso
H972 H 0.6211 0.7535 0.8719 0.0927(14) 1.0000 Uiso
H973 H 0.6499 0.7885 0.7975 0.0927(14) 1.0000 Uiso
H981 H 0.4497 0.8237 0.7934 0.1164(14) 1.0000 Uiso
H982 H 0.4987 0.8291 0.8616 0.1164(14) 1.0000 Uiso
H983 H 0.5276 0.8641 0.7872 0.1164(14) 1.0000 Uiso
H1011 H 0.7565 -0.0068 0.8277 0.0560(14) 1.0000 Uiso
H1021 H 0.6602 0.0069 0.7496 0.0620(14) 1.0000 Uiso
H1022 H 0.6922 -0.0763 0.7576 0.0620(14) 1.0000 Uiso
H1023 H 0.6139 -0.0520 0.7961 0.0620(14) 1.0000 Uiso
H1031 H 0.7398 -0.0784 0.9353 0.1198(14) 1.0000 Uiso
H1032 H 0.7400 -0.1281 0.8693 0.1198(14) 1.0000 Uiso
H1033 H 0.6617 -0.1039 0.9078 0.1198(14) 1.0000 Uiso
H1041 H 0.7170 0.1391 0.9649 0.0454(14) 1.0000 Uiso
H1051 H 0.8074 0.1322 0.8709 0.0676(14) 1.0000 Uiso
H1052 H 0.8468 0.1246 0.9455 0.0676(14) 1.0000 Uiso
H1053 H 0.8368 0.0536 0.9031 0.0676(14) 1.0000 Uiso
H1061 H 0.6951 0.0390 1.0400 0.0708(14) 1.0000 Uiso
H1062 H 0.7778 0.0673 1.0495 0.0708(14) 1.0000 Uiso
H1063 H 0.7678 -0.0037 1.0070 0.0708(14) 1.0000 Uiso
H1071 H 0.5820 0.0044 0.9660 0.0504(14) 1.0000 Uiso
H1081 H 0.5293 -0.0044 0.8578 0.0691(14) 1.0000 Uiso
H1082 H 0.4678 0.0270 0.9132 0.0691(14) 1.0000 Uiso
H1083 H 0.5057 0.0811 0.8549 0.0691(14) 1.0000 Uiso
H1091 H 0.5964 0.1192 1.0109 0.0697(14) 1.0000 Uiso
H1092 H 0.5089 0.1027 1.0070 0.0697(14) 1.0000 Uiso
H1093 H 0.5468 0.1567 0.9486 0.0697(14) 1.0000 Uiso
H1121 H 0.6349 0.0921 0.2973 0.0547(14) 1.0000 Uiso
H1131 H 0.6236 0.0152 0.2040 0.0900(14) 1.0000 Uiso
H1132 H 0.7134 0.0146 0.1905 0.0900(14) 1.0000 Uiso
H1133 H 0.6628 0.0889 0.1778 0.0900(14) 1.0000 Uiso
H1141 H 0.7505 0.1132 0.3383 0.0730(14) 1.0000 Uiso
H1142 H 0.7903 0.0742 0.2729 0.0730(14) 1.0000 Uiso
H1143 H 0.7397 0.1485 0.2602 0.0730(14) 1.0000 Uiso
H1151 H 0.5844 -0.0836 0.2918 0.0594(14) 1.0000 Uiso
H1161 H 0.5250 0.0289 0.3103 0.1150(14) 1.0000 Uiso
H1162 H 0.5173 0.0064 0.3925 0.1150(14) 1.0000 Uiso
H1163 H 0.4727 -0.0359 0.3374 0.1150(14) 1.0000 Uiso
H1171 H 0.6209 -0.1630 0.3873 0.0911(14) 1.0000 Uiso
H1172 H 0.5752 -0.1104 0.4397 0.0911(14) 1.0000 Uiso
H1173 H 0.5307 -0.1527 0.3845 0.0911(14) 1.0000 Uiso
H1181 H 0.7954 -0.0516 0.3105 0.0698(14) 1.0000 Uiso
H1191 H 0.7207 -0.1061 0.2294 0.0927(14) 1.0000 Uiso
H1192 H 0.7913 -0.1587 0.2539 0.0927(14) 1.0000 Uiso
H1193 H 0.7085 -0.1720 0.2868 0.0927(14) 1.0000 Uiso
H1201 H 0.7992 -0.0952 0.4230 0.0895(14) 1.0000 Uiso
H1202 H 0.8386 -0.1518 0.3709 0.0895(14) 1.0000 Uiso
H1203 H 0.7558 -0.1650 0.4038 0.0895(14) 1.0000 Uiso
H1221 H 0.8447 0.7554 0.1041 0.1608(14) 1.0000 Uiso
H1231 H 0.7910 0.8713 0.1040 0.1608(14) 1.0000 Uiso
H1241 H 0.6675 0.8924 0.0793 0.1608(14) 1.0000 Uiso
H1251 H 0.6023 0.8027 0.0367 0.1608(14) 1.0000 Uiso
H1261 H 0.6543 0.6864 0.0386 0.1608(14) 1.0000 Uiso
H1271 H 0.7566 0.6089 0.0397 0.1608(14) 1.0000 Uiso
H1272 H 0.8371 0.6438 0.0270 0.1608(14) 1.0000 Uiso
H1273 H 0.8076 0.6212 0.1051 0.1608(14) 1.0000 Uiso
H1291 H 0.4823 0.4615 0.3905 0.1608(14) 1.0000 Uiso
H1301 H 0.6188 0.5087 0.5399 0.1608(14) 1.0000 Uiso
H1311 H 0.6691 0.4694 0.4408 0.1608(14) 0.5000 Uiso
H1312 H 0.6216 0.4972 0.3735 0.1608(14) 0.5000 Uiso
H1313 H 0.6209 0.4136 0.4022 0.1608(14) 0.5000 Uiso
H1331 H 1.0637 0.0409 0.4233 0.1608(14) 0.5000 Uiso
H1341 H 1.1498 -0.0025 0.5041 0.1608(14) 0.5000 Uiso
H1351 H 1.1102 -0.0570 0.6081 0.1608(14) 0.5000 Uiso
H1361 H 0.9842 -0.0685 0.6318 0.1608(14) 0.5000 Uiso
H1371 H 0.8978 -0.0253 0.5514 0.1608(14) 0.5000 Uiso
H1381 H 0.8675 0.0295 0.4480 0.1608(14) 0.5000 Uiso
H1382 H 0.9231 0.0915 0.4203 0.1608(14) 0.5000 Uiso
H1383 H 0.9282 0.0141 0.3859 0.1608(14) 0.5000 Uiso

loop_
_atom_site_aniso_label
_atom_site_aniso_U_11
_atom_site_aniso_U_22
_atom_site_aniso_U_33
_atom_site_aniso_U_23
_atom_site_aniso_U_13
_atom_site_aniso_U_12
Si1 0.0438(13) 0.020(1) 0.0519(14) 0.0099(9) -0.0226(11) 0.0012(9)
Si2 0.0348(11) 0.023(1) 0.0274(11) -0.0091(8) -0.0056(9) 0.0044(8)
Si3 0.0313(11) 0.0328(11) 0.0309(12) 0.0149(9) 0.0047(9) -0.0030(9)
Si4 0.0499(14) 0.0241(11) 0.0486(14) -0.012(1) 0.0035(11) 0.0108(9)
Si5 0.0507(13) 0.021(1) 0.0213(11) 0.0028(8) 0.0033(9) -0.0059(9)
Si6 0.0382(12) 0.0324(11) 0.0236(11) -0.0114(9) -0.0019(9) -0.0027(9)
N1 0.030(3) 0.016(3) 0.025(3) -0.005(2) -0.009(3) 0.006(2)
N2 0.032(3) 0.007(3) 0.028(3) 0.001(2) -0.005(3) 0.004(2)
N3 0.030(3) 0.010(3) 0.018(3) 0.001(2) 0.003(2) 0.005(2)
N4 0.028(3) 0.011(3) 0.030(3) 0.004(2) -0.003(3) 0.001(2)
N5 0.028(3) 0.011(3) 0.024(3) -0.002(2) 0.007(2) 0.001(2)
N6 0.032(3) 0.014(3) 0.014(3) 0.003(2) -0.001(2) 0.003(2)
C1 0.030(4) 0.015(3) 0.027(4) -0.005(3) 0.003(3) 0.002(3)
C2 0.038(4) 0.014(3) 0.040(5) -0.011(3) -0.002(4) 0.001(3)
C3 0.044(5) 0.012(3) 0.034(4) -0.006(3) -0.004(4) 0.001(3)
C4 0.042(4) 0.013(3) 0.024(4) -0.001(3) -0.003(3) 0.002(3)
C5 0.030(4) 0.011(3) 0.023(4) 0.003(3) 0.001(3) 0.002(3)
C6 0.027(4) 0.020(3) 0.018(4) 0.004(3) 0.006(3) 0.004(3)
C7 0.031(4) 0.019(3) 0.019(4) 0.006(3) -0.009(3) 0.001(3)
C8 0.022(4) 0.021(3) 0.019(4) 0.001(3) 0.001(3) -0.003(3)
C9 0.023(4) 0.019(3) 0.017(3) -0.001(3) -0.002(3) 0.002(3)
C10 0.023(4) 0.015(3) 0.025(4) -0.003(3) -0.005(3) -0.001(3)
C11 0.026(4) 0.017(3) 0.017(4) 0.005(3) -0.003(3) -0.006(3)
C12 0.038(4) 0.012(3) 0.020(4) 0.000(3) 0.005(3) -0.002(3)
C13 0.038(4) 0.023(4) 0.022(4) -0.002(3) 0.003(3) 0.001(3)
C14 0.019(3) 0.021(4) 0.026(4) -0.000(3) -0.001(3) 0.002(3)
C15 0.027(4) 0.020(3) 0.024(4) 0.003(3) -0.003(3) -0.009(3)
C16 0.025(4) 0.016(3) 0.029(4) 0.001(3) -0.006(3) -0.001(3)
C17 0.035(4) 0.014(3) 0.035(4) 0.007(3) -0.005(3) -0.004(3)
C18 0.037(4) 0.012(3) 0.032(4) 0.001(3) -0.008(3) -0.004(3)
C19 0.025(4) 0.014(3) 0.029(4) -0.004(3) -0.006(3) 0.001(3)
C20 0.020(3) 0.016(3) 0.030(4) -0.008(3) -0.007(3) 0.005(3)
C21 0.027(4) 0.011(3) 0.022(4) -0.006(3) -0.009(3) 0.002(3)
C22 0.015(3) 0.024(4) 0.027(4) -0.007(3) -0.001(3) 0.004(3)
C23 0.029(4) 0.021(3) 0.018(4) -0.004(3) -0.001(3) -0.007(3)
C24 0.023(4) 0.019(3) 0.024(4) -0.002(3) 0.003(3) -0.003(3)
C25 0.018(3) 0.016(3) 0.024(4) -0.001(3) -0.002(3) -0.002(3)
C26 0.021(3) 0.016(3) 0.020(4) -0.007(3) 0.002(3) 0.002(3)
C27 0.030(4) 0.014(3) 0.023(4) 0.001(3) -0.007(3) 0.000(3)
C28 0.023(4) 0.017(3) 0.024(4) 0.003(3) 0.002(3) -0.005(3)
C29 0.020(3) 0.017(3) 0.015(3) -0.003(3) -0.004(3) -0.003(3)
C30 0.024(4) 0.022(3) 0.017(4) -0.001(3) 0.001(3) -0.004(3)
C31 0.059(5) 0.012(3) 0.048(5) -0.000(3) -0.021(4) -0.003(3)
C32 0.070(7) 0.060(6) 0.097(9) -0.023(6) -0.016(6) -0.025(5)
C33 0.109(8) 0.012(4) 0.067(6) -0.002(4) -0.055(6) -0.002(4)
C34 0.202(16) 0.067(8) 0.09(1) -0.025(7) -0.01(1) 0.08(1)
C35 0.036(4) 0.024(4) 0.038(5) 0.003(3) -0.010(4) 0.004(3)
C36 0.045(6) 0.069(7) 0.096(8) 0.012(6) -0.004(5) 0.031(5)
C37 0.040(4) 0.017(3) 0.045(5) 0.002(3) -0.026(4) -0.005(3)
C38 0.044(5) 0.036(4) 0.065(6) 0.006(4) -0.017(4) -0.014(4)
C39 0.052(5) 0.028(4) 0.016(4) -0.004(3) -0.003(3) 0.006(3)
C40 0.059(6) 0.048(5) 0.060(6) -0.013(4) 0.001(5) 0.030(4)
C41 0.059(5) 0.026(4) 0.022(4) 0.000(3) 0.006(4) 0.009(4)
C42 0.086(8) 0.093(8) 0.041(6) -0.007(5) -0.006(5) 0.003(6)
C43 0.044(5) 0.020(4) 0.048(5) 0.002(3) 0.008(4) -0.005(3)
C44 0.072(7) 0.054(6) 0.082(8) 0.015(5) -0.010(6) -0.028(5)
C45 0.054(5) 0.009(3) 0.066(6) -0.003(3) 0.011(4) -0.002(3)
C46 0.102(8) 0.032(5) 0.086(8) 0.017(5) -0.000(7) 0.035(5)
C47 0.032(4) 0.023(4) 0.039(5) -0.011(3) 0.005(3) 0.003(3)
C48 0.027(4) 0.045(5) 0.082(7) -0.013(5) 0.002(4) 0.011(4)
C49 0.033(4) 0.022(4) 0.037(4) -0.006(3) 0.010(3) -0.001(3)
C50 0.045(5) 0.046(5) 0.060(6) -0.007(4) 0.001(4) -0.023(4)
C51 0.050(5) 0.017(3) 0.020(4) 0.002(3) -0.003(3) 0.006(3)
C52 0.036(5) 0.032(4) 0.053(5) 0.000(4) 0.002(4) 0.014(3)
C53 0.036(4) 0.023(3) 0.016(4) 0.005(3) -0.002(3) -0.001(3)
C54 0.053(5) 0.058(5) 0.029(4) -0.001(4) -0.016(4) -0.002(4)
C55 0.038(4) 0.014(3) 0.038(4) 0.002(3) -0.011(3) 0.002(3)
C56 0.042(5) 0.025(4) 0.035(4) -0.008(3) -0.008(4) 0.004(3)
C57 0.170(15) 0.154(14) 0.061(8) 0.006(9) -0.010(9) 0.118(12)
C58 0.155(15) 0.22(2) 0.08(1) 0.054(12) -0.01(1) 0.099(15)
C59 0.189(15) 0.082(8) 0.028(6) -0.005(5) 0.004(7) -0.021(9)
C60 0.095(9) 0.079(8) 0.072(8) 0.014(6) -0.001(7) 0.055(7)
C61 0.066(8) 0.10(1) 0.164(15) -0.00(1) -0.001(9) -0.023(7)
C62 0.154(16) 0.20(2) 0.128(16) 0.021(14) 0.009(12) 0.129(15)
C64 0.077(8) 0.082(8) 0.177(15) 0.066(9) -0.054(9) -0.041(7)
C66 0.029(4) 0.015(3) 0.022(4) -0.001(3) -0.006(3) -0.001(3)
C67 0.042(4) 0.023(4) 0.030(4) -0.005(3) -0.000(3) -0.001(3)
C68 0.036(4) 0.035(4) 0.036(5) -0.003(3) -0.008(4) -0.001(3)
C69 0.058(6) 0.081(7) 0.047(6) -0.023(5) -0.012(5) -0.021(5)
C70 0.035(5) 0.065(6) 0.075(7) -0.008(5) -0.006(5) -0.010(4)
C71 0.029(4) 0.055(5) 0.032(4) -0.020(4) 0.008(3) -0.010(4)
C72 0.055(6) 0.109(8) 0.042(6) -0.024(5) 0.006(5) -0.041(6)
C73 0.071(6) 0.046(5) 0.049(6) 0.004(4) 0.006(5) -0.021(5)
C74 0.079(7) 0.036(5) 0.052(6) -0.008(4) -0.024(5) 0.013(4)
C75 0.137(11) 0.060(7) 0.095(9) -0.023(6) -0.026(8) 0.066(7)
C76 0.085(7) 0.043(5) 0.067(7) 0.010(5) -0.027(6) -0.012(5)
C77 0.024(4) 0.018(3) 0.029(5) 0.005(3) -0.002(3) -0.004(3)
C78 0.025(4) 0.028(4) 0.031(5) 0.009(3) 0.006(3) -0.002(3)
C79 0.057(6) 0.046(5) 0.036(5) 0.006(4) 0.006(4) 0.004(4)
C80 0.149(13) 0.093(9) 0.051(7) -0.008(6) 0.017(7) -0.009(8)
C81 0.080(7) 0.048(6) 0.073(7) -0.011(5) -0.009(6) -0.010(5)
C82 0.038(5) 0.058(6) 0.061(6) 0.029(5) 0.006(4) -0.014(4)
C83 0.043(6) 0.121(11) 0.125(12) 0.045(9) 0.011(7) 0.005(6)
C84 0.081(8) 0.092(8) 0.077(8) 0.011(6) -0.002(6) -0.062(7)
C85 0.053(5) 0.043(5) 0.052(6) 0.016(4) 0.005(4) 0.001(4)
C86 0.066(6) 0.056(6) 0.063(7) 0.029(5) -0.007(5) 0.013(5)
C87 0.055(6) 0.062(6) 0.070(7) 0.012(5) 0.005(5) 0.019(5)
C88 0.016(3) 0.014(3) 0.029(4) -0.006(3) -0.005(3) -0.000(3)
C89 0.041(5) 0.021(4) 0.038(5) -0.002(3) -0.001(4) 0.003(3)
C90 0.187(15) 0.066(8) 0.064(8) -0.034(6) 0.024(9) 0.028(8)
C92 0.156(17) 0.21(2) 0.157(19) -0.092(17) 0.033(14) -0.015(15)
C93 0.039(5) 0.034(4) 0.069(6) 0.000(4) 0.009(4) 0.005(4)
C94 0.045(6) 0.068(7) 0.12(1) -0.018(7) 0.020(6) 0.011(5)
C95 0.048(6) 0.074(7) 0.077(8) 0.021(6) -0.006(5) -0.002(5)
C96 0.060(6) 0.024(4) 0.110(9) -0.023(5) -0.005(6) 0.001(4)
C97 0.056(6) 0.056(6) 0.12(1) -0.034(6) 0.006(6) -0.006(5)
C99 0.034(4) 0.014(3) 0.020(4) -0.006(3) 0.007(3) -0.000(3)
C100 0.043(4) 0.020(4) 0.024(4) -0.005(3) 0.004(3) -0.000(3)
C101 0.069(6) 0.028(4) 0.043(5) 0.003(4) -0.003(4) -0.003(4)
C102 0.080(7) 0.037(5) 0.038(5) -0.007(4) 0.003(5) -0.017(4)
C104 0.054(5) 0.033(4) 0.027(4) -0.003(3) 0.004(4) -0.006(4)
C105 0.058(6) 0.066(6) 0.045(5) -0.010(4) 0.000(4) -0.021(5)
C106 0.072(7) 0.064(6) 0.041(5) 0.000(5) -0.015(5) -0.003(5)
C107 0.053(5) 0.040(5) 0.033(5) 0.001(4) 0.006(4) -0.010(4)
C108 0.057(6) 0.068(6) 0.048(6) 0.006(5) -0.005(5) -0.013(5)
C109 0.065(6) 0.066(6) 0.043(6) -0.002(5) 0.015(5) -0.007(5)
C110 0.032(4) 0.018(3) 0.026(4) -0.006(3) -0.003(3) 0.004(3)
C111 0.033(4) 0.024(4) 0.022(4) -0.004(3) -0.003(3) 0.002(3)
C112 0.057(6) 0.054(5) 0.026(4) -0.007(4) -0.005(4) 0.003(4)
C113 0.12(1) 0.071(7) 0.036(6) -0.006(5) -0.014(6) 0.013(6)
C114 0.071(7) 0.046(5) 0.065(7) 0.012(5) 0.008(5) -0.015(5)
C115 0.045(5) 0.060(6) 0.044(5) -0.016(4) 0.001(4) -0.006(4)
C116 0.048(7) 0.096(9) 0.143(12) -0.046(8) -0.019(7) -0.008(6)
C117 0.077(8) 0.077(7) 0.074(8) -0.004(6) 0.009(6) -0.034(6)
C118 0.071(6) 0.046(5) 0.058(6) -0.029(5) -0.004(5) 0.013(5)
C119 0.080(8) 0.070(7) 0.082(8) -0.051(6) -0.007(6) 0.023(6)
C120 0.053(6) 0.084(8) 0.087(8) -0.039(6) -0.021(6) 0.039(5)

loop_
_atom_type_symbol
_atom_type_scat_dispersion_real
_atom_type_scat_dispersion_imag
_atom_type_scat_Cromer_Mann_a1
_atom_type_scat_Cromer_Mann_b1
_atom_type_scat_Cromer_Mann_a2
_atom_type_scat_Cromer_Mann_b2
_atom_type_scat_Cromer_Mann_a3
_atom_type_scat_Cromer_Mann_b3
_atom_type_scat_Cromer_Mann_a4
_atom_type_scat_Cromer_Mann_b4
_atom_type_scat_Cromer_Mann_c
_atom_type_scat_source
'C   ' 0.0020 0.0020 2.3100 20.8439 1.0200 10.2075 1.5886 0.5687 0.8650 51.6512 0.2156 International_Tables_Vol_IV_Table_2.2B
'H   ' 0.0000 0.0000 0.4930 10.5109 0.3229 26.1257 0.1402 3.1424 0.0408 57.7997 0.0030 International_Tables_Vol_IV_Table_2.2B
'N   ' 0.0040 0.0030 12.2126 0.0057 3.1322 9.8933 2.0125 28.9975 1.1663 0.5826 -11.5290 International_Tables_Vol_IV_Table_2.2B
'Si  ' 0.0720 0.0710 6.2915 2.4386 3.0353 32.3337 1.9891 0.6785 1.5410 81.6937 1.1407 International_Tables_Vol_IV_Table_2.2B

loop_
_geom_angle_atom_site_label_1
_geom_angle_site_symmetry_1
_geom_angle_atom_site_label_2
_geom_angle_atom_site_label_3
_geom_angle_site_symmetry_3
_geom_angle
_geom_angle_publ_flag
C56 . Si1 C57 . 108.6(5) yes
C56 . Si1 C60 . 109.4(4) yes
C57 . Si1 C60 . 112.9(7) yes
C56 . Si1 C63 . 104.6(5) yes
C57 . Si1 C63 . 113.8(8) yes
C60 . Si1 C63 . 107.1(6) yes
C67 . Si2 C68 . 107.4(3) yes
C67 . Si2 C71 . 107.8(3) yes
C68 . Si2 C71 . 108.9(4) yes
C67 . Si2 C74 . 105.3(4) yes
C68 . Si2 C74 . 116.2(4) yes
C71 . Si2 C74 . 110.7(4) yes
C78 . Si3 C79 . 105.5(3) yes
C78 . Si3 C82 . 108.1(4) yes
C79 . Si3 C82 . 110.3(4) yes
C78 . Si3 C85 . 108.6(4) yes
C79 . Si3 C85 . 110.6(4) yes
C82 . Si3 C85 . 113.3(4) yes
C89 . Si4 C90 . 107.3(4) yes
C89 . Si4 C93 . 105.9(4) yes
C90 . Si4 C93 . 112.7(6) yes
C89 . Si4 C96 . 104.2(4) yes
C90 . Si4 C96 . 114.0(6) yes
C93 . Si4 C96 . 111.9(4) yes
C100 . Si5 C101 . 105.9(3) yes
C100 . Si5 C104 . 107.5(3) yes
C101 . Si5 C104 . 112.1(4) yes
C100 . Si5 C107 . 107.7(3) yes
C101 . Si5 C107 . 113.3(4) yes
C104 . Si5 C107 . 110.0(4) yes
C111 . Si6 C112 . 104.7(3) yes
C111 . Si6 C115 . 109.8(4) yes
C112 . Si6 C115 . 110.6(4) yes
C111 . Si6 C118 . 109.2(4) yes
C112 . Si6 C118 . 110.2(4) yes
C115 . Si6 C118 . 112.1(4) yes
C1 . N1 C4 . 107.8(5) yes
C6 . N2 C9 . 109.8(5) yes
C6 . N2 H2 . 125.081 no
C9 . N2 H2 . 125.081 no
C11 . N3 C14 . 111.5(5) yes
C11 . N3 H3 . 124.271 no
C14 . N3 H3 . 124.271 no
C16 . N4 C19 . 107.8(5) yes
C21 . N5 C24 . 108.9(5) yes
C21 . N5 H5 . 125.554 no
C24 . N5 H5 . 125.554 no
C26 . N6 C29 . 112.8(5) yes
C26 . N6 H6 . 123.591 no
C29 . N6 H6 . 123.591 no
N1 . C1 C2 . 111.3(6) yes
N1 . C1 C30 . 120.3(5) yes
C2 . C1 C30 . 128.5(6) yes
C1 . C2 C3 . 105.8(6) yes
C1 . C2 C31 . 127.2(6) yes
C3 . C2 C31 . 126.9(6) yes
C2 . C3 C4 . 107.1(6) yes
C2 . C3 C33 . 124.6(6) yes
C4 . C3 C33 . 128.3(6) yes
N1 . C4 C3 . 107.9(6) yes
N1 . C4 C5 . 120.1(6) yes
C3 . C4 C5 . 131.9(6) yes
C4 . C5 C6 . 124.0(6) yes
C4 . C5 C55 . 118.2(6) yes
C6 . C5 C55 . 117.8(6) yes
N2 . C6 C5 . 119.4(6) yes
N2 . C6 C7 . 107.0(5) yes
C5 . C6 C7 . 133.6(6) yes
C6 . C7 C8 . 107.0(5) yes
C6 . C7 C35 . 129.6(6) yes
C8 . C7 C35 . 123.4(6) yes
C7 . C8 C9 . 107.9(5) yes
C7 . C8 C37 . 126.6(6) yes
C9 . C8 C37 . 125.4(6) yes
N2 . C9 C8 . 108.2(5) yes
N2 . C9 C10 . 123.1(5) yes
C8 . C9 C10 . 128.4(6) yes
C9 . C10 C11 . 126.1(6) yes
C9 . C10 C66 . 115.4(6) yes
C11 . C10 C66 . 118.5(5) yes
N3 . C11 C10 . 118.9(6) yes
N3 . C11 C12 . 106.0(5) yes
C10 . C11 C12 . 134.6(6) yes
C11 . C12 C13 . 107.7(5) yes
C11 . C12 C39 . 126.1(6) yes
C13 . C12 C39 . 126.1(6) yes
C12 . C13 C14 . 108.7(6) yes
C12 . C13 C41 . 125.3(6) yes
C14 . C13 C41 . 125.9(6) yes
N3 . C14 C13 . 106.1(5) yes
N3 . C14 C15 . 122.5(6) yes
C13 . C14 C15 . 131.4(6) yes
C14 . C15 C16 . 120.3(6) yes
C14 . C15 C77 . 122.7(6) yes
C16 . C15 C77 . 116.7(6) yes
N4 . C16 C15 . 119.8(5) yes
N4 . C16 C17 . 111.0(6) yes
C15 . C16 C17 . 129.1(6) yes
C16 . C17 C18 . 105.7(6) yes
C16 . C17 C43 . 127.3(6) yes
C18 . C17 C43 . 126.7(6) yes
C17 . C18 C19 . 107.6(5) yes
C17 . C18 C45 . 123.6(6) yes
C19 . C18 C45 . 128.8(7) yes
N4 . C19 C18 . 107.8(6) yes
N4 . C19 C20 . 119.6(5) yes
C18 . C19 C20 . 132.4(6) yes
C19 . C20 C21 . 125.1(6) yes
C19 . C20 C88 . 118.9(6) yes
C21 . C20 C88 . 116.0(6) yes
N5 . C21 C20 . 118.5(6) yes
N5 . C21 C22 . 106.9(5) yes
C20 . C21 C22 . 134.6(6) yes
C21 . C22 C23 . 108.4(5) yes
C21 . C22 C47 . 128.5(6) yes
C23 . C22 C47 . 123.1(6) yes
C22 . C23 C24 . 107.7(6) yes
C22 . C23 C49 . 127.1(6) yes
C24 . C23 C49 . 125.1(6) yes
N5 . C24 C23 . 108.1(5) yes
N5 . C24 C25 . 121.9(5) yes
C23 . C24 C25 . 129.9(6) yes
C24 . C25 C26 . 126.1(6) yes
C24 . C25 C99 . 115.1(6) yes
C26 . C25 C99 . 118.8(5) yes
N6 . C26 C25 . 119.6(6) yes
N6 . C26 C27 . 104.1(5) yes
C25 . C26 C27 . 135.9(6) yes
C26 . C27 C28 . 108.4(5) yes
C26 . C27 C51 . 125.8(6) yes
C28 . C27 C51 . 125.6(6) yes
C27 . C28 C29 . 109.5(6) yes
C27 . C28 C53 . 126.3(6) yes
C29 . C28 C53 . 124.2(5) yes
N6 . C29 C28 . 105.0(5) yes
N6 . C29 C30 . 122.6(5) yes
C28 . C29 C30 . 132.3(6) yes
C1 . C30 C29 . 119.9(6) yes
C1 . C30 C110 . 117.8(5) yes
C29 . C30 C110 . 122.3(6) yes
C2 . C31 C32 . 110.7(7) yes
C2 . C31 H311 . 109.168 no
C32 . C31 H311 . 109.170 no
C2 . C31 H312 . 109.169 no
C32 . C31 H312 . 109.170 no
H311 . C31 H312 . 109.467 no
C31 . C32 H321 . 109.467 no
C31 . C32 H322 . 109.466 no
H321 . C32 H322 . 109.476 no
C31 . C32 H323 . 109.467 no
H321 . C32 H323 . 109.476 no
H322 . C32 H323 . 109.476 no
C3 . C33 C34 . 111.4(9) yes
C3 . C33 H331 . 108.997 no
C34 . C33 H331 . 108.998 no
C3 . C33 H332 . 108.998 no
C34 . C33 H332 . 108.998 no
H331 . C33 H332 . 109.467 no
C33 . C34 H341 . 109.466 no
C33 . C34 H342 . 109.467 no
H341 . C34 H342 . 109.476 no
C33 . C34 H343 . 109.466 no
H341 . C34 H343 . 109.475 no
H342 . C34 H343 . 109.476 no
C7 . C35 C36 . 112.9(7) yes
C7 . C35 H351 . 108.615 no
C36 . C35 H351 . 108.614 no
C7 . C35 H352 . 108.615 no
C36 . C35 H352 . 108.614 no
H351 . C35 H352 . 109.467 no
C35 . C36 H361 . 109.467 no
C35 . C36 H362 . 109.466 no
H361 . C36 H362 . 109.475 no
C35 . C36 H363 . 109.467 no
H361 . C36 H363 . 109.476 no
H362 . C36 H363 . 109.476 no
C8 . C37 C38 . 115.2(6) yes
C8 . C37 H371 . 108.031 no
C38 . C37 H371 . 108.030 no
C8 . C37 H372 . 108.031 no
C38 . C37 H372 . 108.030 no
H371 . C37 H372 . 109.467 no
C37 . C38 H381 . 109.466 no
C37 . C38 H382 . 109.466 no
H381 . C38 H382 . 109.475 no
C37 . C38 H383 . 109.467 no
H381 . C38 H383 . 109.476 no
H382 . C38 H383 . 109.476 no
C12 . C39 C40 . 114.5(6) yes
C12 . C39 H391 . 108.208 no
C40 . C39 H391 . 108.210 no
C12 . C39 H392 . 108.209 no
C40 . C39 H392 . 108.210 no
H391 . C39 H392 . 109.467 no
C39 . C40 H401 . 109.467 no
C39 . C40 H402 . 109.467 no
H401 . C40 H402 . 109.475 no
C39 . C40 H403 . 109.467 no
H401 . C40 H403 . 109.476 no
H402 . C40 H403 . 109.476 no
C13 . C41 C42 . 113.3(7) yes
C13 . C41 H411 . 108.496 no
C42 . C41 H411 . 108.495 no
C13 . C41 H412 . 108.496 no
C42 . C41 H412 . 108.496 no
H411 . C41 H412 . 109.467 no
C41 . C42 H421 . 109.467 no
C41 . C42 H422 . 109.467 no
H421 . C42 H422 . 109.476 no
C41 . C42 H423 . 109.466 no
H421 . C42 H423 . 109.475 no
H422 . C42 H423 . 109.476 no
C17 . C43 C44 . 112.5(7) yes
C17 . C43 H431 . 108.716 no
C44 . C43 H431 . 108.717 no
C17 . C43 H432 . 108.716 no
C44 . C43 H432 . 108.717 no
H431 . C43 H432 . 109.467 no
C43 . C44 H441 . 109.467 no
C43 . C44 H442 . 109.466 no
H441 . C44 H442 . 109.476 no
C43 . C44 H443 . 109.466 no
H441 . C44 H443 . 109.477 no
H442 . C44 H443 . 109.475 no
C18 . C45 C46 . 111.6(7) yes
C18 . C45 H451 . 108.940 no
C46 . C45 H451 . 108.939 no
C18 . C45 H452 . 108.940 no
C46 . C45 H452 . 108.939 no
H451 . C45 H452 . 109.467 no
C45 . C46 H461 . 109.466 no
C45 . C46 H462 . 109.466 no
H461 . C46 H462 . 109.476 no
C45 . C46 H463 . 109.467 no
H461 . C46 H463 . 109.475 no
H462 . C46 H463 . 109.477 no
C22 . C47 C48 . 111.8(6) yes
C22 . C47 H471 . 108.878 no
C48 . C47 H471 . 108.877 no
C22 . C47 H472 . 108.877 no
C48 . C47 H472 . 108.877 no
H471 . C47 H472 . 109.467 no
C47 . C48 H481 . 109.467 no
C47 . C48 H482 . 109.467 no
H481 . C48 H482 . 109.476 no
C47 . C48 H483 . 109.467 no
H481 . C48 H483 . 109.476 no
H482 . C48 H483 . 109.475 no
C23 . C49 C50 . 113.9(6) yes
C23 . C49 H491 . 108.360 no
C50 . C49 H491 . 108.360 no
C23 . C49 H492 . 108.360 no
C50 . C49 H492 . 108.361 no
H491 . C49 H492 . 109.466 no
C49 . C50 H501 . 109.467 no
C49 . C50 H502 . 109.467 no
H501 . C50 H502 . 109.476 no
C49 . C50 H503 . 109.467 no
H501 . C50 H503 . 109.476 no
H502 . C50 H503 . 109.476 no
C27 . C51 C52 . 114.8(6) yes
C27 . C51 H511 . 108.118 no
C52 . C51 H511 . 108.119 no
C27 . C51 H512 . 108.119 no
C52 . C51 H512 . 108.119 no
H511 . C51 H512 . 109.467 no
C51 . C52 H521 . 109.466 no
C51 . C52 H522 . 109.467 no
H521 . C52 H522 . 109.475 no
C51 . C52 H523 . 109.467 no
H521 . C52 H523 . 109.476 no
H522 . C52 H523 . 109.476 no
C28 . C53 C54 . 111.1(6) yes
C28 . C53 H531 . 109.053 no
C54 . C53 H531 . 109.053 no
C28 . C53 H532 . 109.053 no
C54 . C53 H532 . 109.053 no
H531 . C53 H532 . 109.467 no
C53 . C54 H541 . 109.467 no
C53 . C54 H542 . 109.467 no
H541 . C54 H542 . 109.476 no
C53 . C54 H543 . 109.467 no
H541 . C54 H543 . 109.476 no
H542 . C54 H543 . 109.476 no
C5 . C55 C56 . 176.9(8) yes
Si1 . C56 C55 . 177.7(7) yes
Si1 . C57 C58 . 110.3(10) yes
Si1 . C57 C59 . 123.0(11) yes
C58 . C57 C59 . 120.0(14) yes
Si1 . C57 H581 . 103.440 no
C58 . C57 H581 . 109.245 no
C59 . C57 H581 . 84.450 no
C57 . C58 H571 . 109.467 no
C57 . C58 H572 . 109.467 no
H571 . C58 H572 . 109.477 no
C57 . C58 H573 . 109.466 no
H571 . C58 H573 . 109.475 no
H572 . C58 H573 . 109.476 no
C57 . C59 H591 . 109.467 no
C57 . C59 H592 . 109.468 no
H591 . C59 H592 . 109.477 no
C57 . C59 H593 . 109.466 no
H591 . C59 H593 . 109.474 no
H592 . C59 H593 . 109.476 no
Si1 . C60 C61 . 109.8(8) yes
Si1 . C60 C62 . 113.5(11) yes
C61 . C60 C62 . 110.3(16) yes
Si1 . C60 H601 . 106.729 no
C61 . C60 H601 . 110.212 no
C62 . C60 H601 . 106.222 no
C60 . C61 H611 . 109.467 no
C60 . C61 H612 . 109.467 no
H611 . C61 H612 . 109.476 no
C60 . C61 H613 . 109.466 no
H611 . C61 H613 . 109.475 no
H612 . C61 H613 . 109.477 no
C60 . C62 H621 . 109.468 no
C60 . C62 H622 . 109.466 no
H621 . C62 H622 . 109.477 no
C60 . C62 H623 . 109.465 no
H621 . C62 H623 . 109.476 no
H622 . C62 H623 . 109.475 no
Si1 . C63 C64 . 113.1(11) yes
Si1 . C63 C65 . 111.5(12) yes
C64 . C63 C65 . 115.5(14) yes
Si1 . C63 H631 . 107.836 no
C64 . C63 H631 . 102.977 no
C65 . C63 H631 . 104.932 no
C63 . C64 H641 . 109.466 no
C63 . C64 H642 . 109.468 no
H641 . C64 H642 . 109.476 no
C63 . C64 H643 . 109.465 no
H641 . C64 H643 . 109.476 no
H642 . C64 H643 . 109.476 no
C63 . C65 H651 . 109.467 no
C63 . C65 H652 . 109.466 no
H651 . C65 H652 . 109.473 no
C63 . C65 H653 . 109.468 no
H651 . C65 H653 . 109.480 no
H652 . C65 H653 . 109.473 no
C10 . C66 C67 . 176.6(7) yes
Si2 . C67 C66 . 179.7(7) yes
Si2 . C68 C69 . 113.6(6) yes
Si2 . C68 C70 . 115.6(6) yes
C69 . C68 C70 . 110.8(7) yes
Si2 . C68 H681 . 102.280 no
C69 . C68 H681 . 108.050 no
C70 . C68 H681 . 105.644 no
C68 . C69 H691 . 109.467 no
C68 . C69 H692 . 109.467 no
H691 . C69 H692 . 109.474 no
C68 . C69 H693 . 109.467 no
H691 . C69 H693 . 109.476 no
H692 . C69 H693 . 109.476 no
C68 . C70 H701 . 109.467 no
C68 . C70 H702 . 109.467 no
H701 . C70 H702 . 109.476 no
C68 . C70 H703 . 109.467 no
H701 . C70 H703 . 109.475 no
H702 . C70 H703 . 109.476 no
Si2 . C71 C72 . 109.4(6) yes
Si2 . C71 C73 . 111.8(5) yes
C72 . C71 C73 . 112.3(8) yes
Si2 . C71 H711 . 108.914 no
C72 . C71 H711 . 108.463 no
C73 . C71 H711 . 105.832 no
C71 . C72 H721 . 109.467 no
C71 . C72 H722 . 109.467 no
H721 . C72 H722 . 109.476 no
C71 . C72 H723 . 109.467 no
H721 . C72 H723 . 109.476 no
H722 . C72 H723 . 109.476 no
C71 . C73 H731 . 109.467 no
C71 . C73 H732 . 109.467 no
H731 . C73 H732 . 109.475 no
C71 . C73 H733 . 109.467 no
H731 . C73 H733 . 109.476 no
H732 . C73 H733 . 109.475 no
Si2 . C74 C75 . 115.4(7) yes
Si2 . C74 C76 . 113.0(7) yes
C75 . C74 C76 . 113.4(9) yes
Si2 . C74 H741 . 103.893 no
C75 . C74 H741 . 103.356 no
C76 . C74 H741 . 106.369 no
C74 . C75 H751 . 109.467 no
C74 . C75 H752 . 109.467 no
H751 . C75 H752 . 109.477 no
C74 . C75 H753 . 109.466 no
H751 . C75 H753 . 109.474 no
H752 . C75 H753 . 109.476 no
C74 . C76 H761 . 109.467 no
C74 . C76 H762 . 109.467 no
H761 . C76 H762 . 109.476 no
C74 . C76 H763 . 109.467 no
H761 . C76 H763 . 109.475 no
H762 . C76 H763 . 109.476 no
C15 . C77 C78 . 174.2(7) yes
Si3 . C78 C77 . 179.5(6) yes
Si3 . C79 C80 . 114.7(7) yes
Si3 . C79 C81 . 113.1(6) yes
C80 . C79 C81 . 109.4(9) yes
Si3 . C79 H791 . 102.968 no
C80 . C79 H791 . 107.125 no
C81 . C79 H791 . 109.003 no
C79 . C80 H801 . 109.466 no
C79 . C80 H802 . 109.467 no
H801 . C80 H802 . 109.476 no
C79 . C80 H803 . 109.467 no
H801 . C80 H803 . 109.475 no
H802 . C80 H803 . 109.476 no
C79 . C81 H811 . 109.467 no
C79 . C81 H812 . 109.467 no
H811 . C81 H812 . 109.476 no
C79 . C81 H813 . 109.466 no
H811 . C81 H813 . 109.475 no
H812 . C81 H813 . 109.476 no
Si3 . C82 C83 . 110.2(7) yes
Si3 . C82 C84 . 113.7(7) yes
C83 . C82 C84 . 110.8(10) yes
Si3 . C82 H821 . 106.473 no
C83 . C82 H821 . 109.669 no
C84 . C82 H821 . 105.781 no
C82 . C83 H831 . 109.466 no
C82 . C83 H832 . 109.467 no
H831 . C83 H832 . 109.476 no
C82 . C83 H833 . 109.467 no
H831 . C83 H833 . 109.476 no
H832 . C83 H833 . 109.476 no
C82 . C84 H841 . 109.467 no
C82 . C84 H842 . 109.466 no
H841 . C84 H842 . 109.476 no
C82 . C84 H843 . 109.467 no
H841 . C84 H843 . 109.476 no
H842 . C84 H843 . 109.476 no
Si3 . C85 C86 . 110.6(6) yes
Si3 . C85 C87 . 116.2(6) yes
C86 . C85 C87 . 112.6(8) yes
Si3 . C85 H851 . 104.891 no
C86 . C85 H851 . 109.202 no
C87 . C85 H851 . 102.577 no
C85 . C86 H861 . 109.467 no
C85 . C86 H862 . 109.467 no
H861 . C86 H862 . 109.476 no
C85 . C86 H863 . 109.466 no
H861 . C86 H863 . 109.476 no
H862 . C86 H863 . 109.476 no
C85 . C87 H871 . 109.466 no
C85 . C87 H872 . 109.467 no
H871 . C87 H872 . 109.476 no
C85 . C87 H873 . 109.466 no
H871 . C87 H873 . 109.475 no
H872 . C87 H873 . 109.476 no
C20 . C88 C89 . 179.4(7) yes
Si4 . C89 C88 . 179.2(7) yes
Si4 . C90 C91 . 112.1(11) yes
Si4 . C90 C92 . 107.0(12) yes
C91 . C90 C92 . 119.0(13) yes
Si4 . C90 H901 . 113.435 no
C91 . C90 H901 . 99.545 no
C92 . C90 H901 . 105.489 no
C90 . C91 H911 . 120.000 no
C90 . C91 H912 . 120.001 no
H911 . C91 H912 . 120.000 no
C90 . C92 H921 . 109.468 no
C90 . C92 H922 . 109.467 no
H921 . C92 H922 . 109.477 no
C90 . C92 H923 . 109.466 no
H921 . C92 H923 . 109.476 no
H922 . C92 H923 . 109.474 no
Si4 . C93 C94 . 114.0(7) yes
Si4 . C93 C95 . 112.9(6) yes
C94 . C93 C95 . 111.9(8) yes
Si4 . C93 H931 . 104.549 no
C94 . C93 H931 . 105.631 no
C95 . C93 H931 . 107.022 no
C93 . C94 H941 . 109.467 no
C93 . C94 H942 . 109.467 no
H941 . C94 H942 . 109.476 no
C93 . C94 H943 . 109.467 no
H941 . C94 H943 . 109.476 no
H942 . C94 H943 . 109.475 no
C93 . C95 H951 . 109.467 no
C93 . C95 H952 . 109.466 no
H951 . C95 H952 . 109.476 no
C93 . C95 H953 . 109.466 no
H951 . C95 H953 . 109.476 no
H952 . C95 H953 . 109.476 no
Si4 . C96 C97 . 113.3(7) yes
Si4 . C96 C98 . 114.0(8) yes
C97 . C96 C98 . 111.9(8) yes
Si4 . C96 H961 . 104.182 no
C97 . C96 H961 . 106.674 no
C98 . C96 H961 . 105.800 no
C96 . C97 H971 . 109.466 no
C96 . C97 H972 . 109.467 no
H971 . C97 H972 . 109.476 no
C96 . C97 H973 . 109.466 no
H971 . C97 H973 . 109.475 no
H972 . C97 H973 . 109.477 no
C96 . C98 H981 . 109.466 no
C96 . C98 H982 . 109.467 no
H981 . C98 H982 . 109.476 no
C96 . C98 H983 . 109.466 no
H981 . C98 H983 . 109.475 no
H982 . C98 H983 . 109.477 no
C25 . C99 C100 . 177.9(7) yes
Si5 . C100 C99 . 177.1(6) yes
Si5 . C101 C102 . 115.4(6) yes
Si5 . C101 C103 . 112.9(7) yes
C102 . C101 C103 . 109.0(8) yes
Si5 . C101 H1011 . 102.420 no
C102 . C101 H1011 . 106.965 no
C103 . C101 H1011 . 109.736 no
C101 . C102 H1021 . 109.466 no
C101 . C102 H1022 . 109.467 no
H1021 . C102 H1022 . 109.476 no
C101 . C102 H1023 . 109.466 no
H1021 . C102 H1023 . 109.476 no
H1022 . C102 H1023 . 109.476 no
C101 . C103 H1031 . 109.462 no
C101 . C103 H1032 . 109.461 no
H1031 . C103 H1032 . 109.470 no
C101 . C103 H1033 . 109.470 no
H1031 . C103 H1033 . 109.482 no
H1032 . C103 H1033 . 109.482 no
Si5 . C104 C105 . 111.0(5) yes
Si5 . C104 C106 . 114.5(6) yes
C105 . C104 C106 . 111.2(7) yes
Si5 . C104 H1041 . 105.389 no
C105 . C104 H1041 . 109.202 no
C106 . C104 H1041 . 105.169 no
C104 . C105 H1051 . 109.466 no
C104 . C105 H1052 . 109.467 no
H1051 . C105 H1052 . 109.475 no
C104 . C105 H1053 . 109.467 no
H1051 . C105 H1053 . 109.476 no
H1052 . C105 H1053 . 109.477 no
C104 . C106 H1061 . 109.467 no
C104 . C106 H1062 . 109.466 no
H1061 . C106 H1062 . 109.475 no
C104 . C106 H1063 . 109.467 no
H1061 . C106 H1063 . 109.477 no
H1062 . C106 H1063 . 109.476 no
Si5 . C107 C108 . 112.8(6) yes
Si5 . C107 C109 . 110.7(6) yes
C108 . C107 C109 . 110.8(7) yes
Si5 . C107 H1071 . 106.781 no
C108 . C107 H1071 . 106.629 no
C109 . C107 H1071 . 108.927 no
C107 . C108 H1081 . 109.467 no
C107 . C108 H1082 . 109.467 no
H1081 . C108 H1082 . 109.476 no
C107 . C108 H1083 . 109.467 no
H1081 . C108 H1083 . 109.476 no
H1082 . C108 H1083 . 109.476 no
C107 . C109 H1091 . 109.466 no
C107 . C109 H1092 . 109.467 no
H1091 . C109 H1092 . 109.476 no
C107 . C109 H1093 . 109.467 no
H1091 . C109 H1093 . 109.476 no
H1092 . C109 H1093 . 109.476 no
C30 . C110 C111 . 175.5(7) yes
Si6 . C111 C110 . 177.3(7) yes
Si6 . C112 C113 . 112.3(6) yes
Si6 . C112 C114 . 114.0(6) yes
C113 . C112 C114 . 110.8(9) yes
Si6 . C112 H1121 . 104.552 no
C113 . C112 H1121 . 108.263 no
C114 . C112 H1121 . 106.325 no
C112 . C113 H1131 . 109.467 no
C112 . C113 H1132 . 109.466 no
H1131 . C113 H1132 . 109.476 no
C112 . C113 H1133 . 109.466 no
H1131 . C113 H1133 . 109.476 no
H1132 . C113 H1133 . 109.476 no
C112 . C114 H1141 . 109.466 no
C112 . C114 H1142 . 109.467 no
H1141 . C114 H1142 . 109.476 no
C112 . C114 H1143 . 109.466 no
H1141 . C114 H1143 . 109.475 no
H1142 . C114 H1143 . 109.476 no
Si6 . C115 C116 . 112.2(7) yes
Si6 . C115 C117 . 112.1(6) yes
C116 . C115 C117 . 110.4(9) yes
Si6 . C115 H1151 . 106.046 no
C116 . C115 H1151 . 107.886 no
C117 . C115 H1151 . 108.036 no
C115 . C116 H1161 . 109.467 no
C115 . C116 H1162 . 109.467 no
H1161 . C116 H1162 . 109.476 no
C115 . C116 H1163 . 109.466 no
H1161 . C116 H1163 . 109.475 no
H1162 . C116 H1163 . 109.476 no
C115 . C117 H1171 . 109.467 no
C115 . C117 H1172 . 109.466 no
H1171 . C117 H1172 . 109.476 no
C115 . C117 H1173 . 109.466 no
H1171 . C117 H1173 . 109.476 no
H1172 . C117 H1173 . 109.476 no
Si6 . C118 C119 . 112.9(7) yes
Si6 . C118 C120 . 117.7(7) yes
C119 . C118 C120 . 110.1(8) yes
Si6 . C118 H1181 . 100.810 no
C119 . C118 H1181 . 110.110 no
C120 . C118 H1181 . 104.180 no
C118 . C119 H1191 . 109.467 no
C118 . C119 H1192 . 109.467 no
H1191 . C119 H1192 . 109.476 no
C118 . C119 H1193 . 109.466 no
H1191 . C119 H1193 . 109.476 no
H1192 . C119 H1193 . 109.476 no
C118 . C120 H1201 . 109.467 no
C118 . C120 H1202 . 109.466 no
H1201 . C120 H1202 . 109.475 no
C118 . C120 H1203 . 109.467 no
H1201 . C120 H1203 . 109.476 no
H1202 . C120 H1203 . 109.476 no
C122 . C121 C126 . 119.5(4) yes
C122 . C121 C127 . 120.1(4) yes
C126 . C121 C127 . 120.2(4) yes
C121 . C122 C123 . 119.8(4) yes
C121 . C122 H1221 . 120.118 no
C123 . C122 H1221 . 120.118 no
C122 . C123 C124 . 120.2(4) yes
C122 . C123 H1231 . 119.878 no
C124 . C123 H1231 . 119.880 no
C123 . C124 C125 . 120.0(4) yes
C123 . C124 H1241 . 119.998 no
C125 . C124 H1241 . 119.998 no
C124 . C125 C126 . 120.2(4) yes
C124 . C125 H1251 . 119.878 no
C126 . C125 H1251 . 119.877 no
C121 . C126 C125 . 119.6(4) yes
C121 . C126 H1261 . 120.218 no
C125 . C126 H1261 . 120.219 no
C121 . C127 H1271 . 109.467 no
C121 . C127 H1272 . 109.466 no
H1271 . C127 H1272 . 109.475 no
C121 . C127 H1273 . 109.467 no
H1271 . C127 H1273 . 109.476 no
H1272 . C127 H1273 . 109.475 no
C129 . C128 C130 . 120.1(4) yes
C129 . C128 C131 . 119.7(4) yes
C130 . C128 C131 . 120.1(4) yes
C128 . C129 C130 2_666 119.7(4) yes
C128 . C129 H1291 . 120.147 no
C130 2_666 C129 H1291 . 120.146 no
C128 . C130 C129 2_666 120.2(4) yes
C128 . C130 H1301 . 119.910 no
C129 2_666 C130 H1301 . 119.912 no
C128 . C131 H1311 . 109.467 no
C128 . C131 H1312 . 109.467 no
H1311 . C131 H1312 . 109.476 no
C128 . C131 H1313 . 109.467 no
H1311 . C131 H1313 . 109.475 no
H1312 . C131 H1313 . 109.475 no
C132 2_756 C132 C133 . 53.2(19) yes
C132 2_756 C132 C133 2_756 68.2(22) yes
C133 . C132 C133 2_756 121.3(21) yes
C132 2_756 C132 C134 2_756 134.6(33) yes
C133 . C132 C134 2_756 172.0(17) yes
C133 2_756 C132 C134 2_756 66.5(21) yes
C132 2_756 C132 C135 2_756 167.2(33) yes
C133 . C132 C135 2_756 114.4(16) yes
C133 2_756 C132 C135 2_756 124.1(33) yes
C134 2_756 C132 C135 2_756 57.7(17) yes
C132 2_756 C132 C136 2_756 114.3(29) yes
C133 . C132 C136 2_756 61.2(16) yes
C133 2_756 C132 C136 2_756 176.1(24) yes
C134 2_756 C132 C136 2_756 110.9(27) yes
C135 2_756 C132 C136 2_756 53.2(14) yes
C132 2_756 C132 C137 . 66.7(19) yes
C133 . C132 C137 . 119.8(3) yes
C133 2_756 C132 C137 . 2.3(14) yes
C134 2_756 C132 C137 . 68.0(18) yes
C135 2_756 C132 C137 . 125.7(16) yes
C132 2_756 C132 C137 2_756 60.1(19) yes
C133 . C132 C137 2_756 7.2(16) yes
C133 2_756 C132 C137 2_756 128.3(34) yes
C134 2_756 C132 C137 2_756 164.8(33) yes
C135 2_756 C132 C137 2_756 107.4(26) yes
C132 2_756 C132 C138 . 173.1(19) yes
C133 . C132 C138 . 120.1(4) yes
C133 2_756 C132 C138 . 118.6(21) yes
C134 2_756 C132 C138 . 52.1(18) yes
C135 2_756 C132 C138 . 5.8(16) yes
C136 2_756 C132 C137 . 178.4(10) yes
C136 2_756 C132 C137 2_756 54.1(15) yes
C137 . C132 C137 2_756 126.8(17) yes
C136 2_756 C132 C138 . 58.9(16) yes
C137 . C132 C138 . 120.1(4) yes
C137 2_756 C132 C138 . 113.1(17) yes
C132 . C133 C132 2_756 58.7(21) yes
C132 . C133 C134 . 119.9(4) yes
C132 2_756 C133 C134 . 61.3(21) yes
C132 . C133 C136 2_756 65.4(16) yes
C132 2_756 C133 C136 2_756 124.0(33) yes
C134 . C133 C136 2_756 174.5(16) yes
C132 . C133 C137 2_756 109.9(130) yes
C132 2_756 C133 C137 2_756 163.7(103) yes
C134 . C133 C137 2_756 129.0(129) yes
C136 2_756 C133 C137 2_756 45.5(118) yes
C132 . C133 H1331 . 120.041 no
C132 2_756 C133 H1331 . 177.879 no
C134 . C133 H1331 . 120.041 no
C136 2_756 C133 H1331 . 54.609 no
C137 2_756 C133 H1331 . 14.191 no
C132 . C133 H1371 2_756 170.511 no
C132 2_756 C133 H1371 2_756 130.549 no
C134 . C133 H1371 2_756 69.413 no
C136 2_756 C133 H1371 2_756 105.181 no
C137 2_756 C133 H1371 2_756 60.563 no
H1331 . C133 H1371 2_756 50.660 no
C132 2_756 C134 C133 . 52.2(18) yes
C132 2_756 C134 C135 . 67.9(18) yes
C133 . C134 C135 . 120.2(4) yes
C132 2_756 C134 C137 2_756 57.8(17) yes
C133 . C134 C137 2_756 5.7(16) yes
C135 . C134 C137 2_756 125.7(16) yes
C132 2_756 C134 C138 2_756 73.7(22) yes
C133 . C134 C138 2_756 126.0(20) yes
C135 . C134 C138 2_756 6.0(19) yes
C137 2_756 C134 C138 2_756 131.4(32) yes
C132 2_756 C134 H1341 . 171.998 no
C133 . C134 H1341 . 119.922 no
C135 . C134 H1341 . 119.922 no
C137 2_756 C134 H1341 . 114.357 no
C138 2_756 C134 H1341 . 114.098 no
C132 2_756 C134 H1381 2_756 124.659 no
C133 . C134 H1381 2_756 176.467 no
C135 . C134 H1381 2_756 56.832 no
C137 2_756 C134 H1381 2_756 175.972 no
C138 2_756 C134 H1381 2_756 50.976 no
H1341 . C134 H1381 2_756 63.123 no
C132 2_756 C135 C134 . 54.4(16) yes
C132 2_756 C135 C136 . 65.6(16) yes
C134 . C135 C136 . 120.0(4) yes
C132 2_756 C135 C138 2_756 107.2(150) yes
C134 . C135 C138 2_756 54.4(145) yes
C136 . C135 C138 2_756 166.2(77) yes
C132 2_756 C135 H1351 . 174.227 no
C134 . C135 H1351 . 120.013 no
C136 . C135 H1351 . 120.013 no
C138 2_756 C135 H1351 . 67.066 no
C132 2_756 C135 H1381 2_756 104.310 no
C134 . C135 H1381 2_756 50.013 no
C136 . C135 H1381 2_756 169.831 no
C138 2_756 C135 H1381 2_756 11.046 no
H1351 . C135 H1381 2_756 70.029 no
C132 2_756 C135 H1382 2_756 114.126 no
C134 . C135 H1382 2_756 119.044 no
C136 . C135 H1382 2_756 84.998 no
C138 2_756 C135 H1382 2_756 87.780 no
H1351 . C135 H1382 2_756 66.538 no
C132 2_756 C135 H1383 2_756 118.281 no
C134 . C135 H1383 2_756 120.987 no
C136 . C135 H1383 2_756 84.701 no
C138 2_756 C135 H1383 2_756 109.008 no
H1351 . C135 H1383 2_756 65.019 no
H1381 2_756 C135 H1382 2_756 98.615 no
H1381 2_756 C135 H1383 2_756 102.088 no
H1382 2_756 C135 H1383 2_756 115.541 no
C132 2_756 C136 C133 2_756 53.3(14) yes
C132 2_756 C136 C135 . 61.2(16) yes
C133 2_756 C136 C135 . 114.5(16) yes
C132 2_756 C136 C137 . 59.0(16) yes
C133 2_756 C136 C137 . 5.7(16) yes
C135 . C136 C137 . 120.1(4) yes
C132 2_756 C136 C138 2_756 60.4(16) yes
C133 2_756 C136 C138 2_756 113.8(26) yes
C135 . C136 C138 2_756 1.5(7) yes
C137 . C136 C138 2_756 119.4(16) yes
C132 2_756 C136 H1331 2_756 96.382 no
C133 2_756 C136 H1331 2_756 43.044 no
C135 . C136 H1331 2_756 157.512 no
C137 . C136 H1331 2_756 37.505 no
C138 2_756 C136 H1331 2_756 156.704 no
C132 2_756 C136 H1361 . 178.314 no
C133 2_756 C136 H1361 . 125.526 no
C135 . C136 H1361 . 119.955 no
C137 . C136 H1361 . 119.955 no
C138 2_756 C136 H1361 . 120.630 no
H1331 2_756 C136 H1361 . 82.482 no
C132 . C137 C132 2_756 53.2(17) yes
C132 . C137 C133 2_756 14.0(90) yes
C132 2_756 C137 C133 2_756 62.9(123) yes
C132 . C137 C134 2_756 54.2(16) yes
C132 2_756 C137 C134 2_756 107.3(25) yes
C133 2_756 C137 C134 2_756 45.3(118) yes
C132 . C137 C136 . 120.0(4) yes
C132 2_756 C137 C136 . 66.9(16) yes
C133 2_756 C137 C136 . 128.8(129) yes
C134 2_756 C137 C136 . 174.1(16) yes
C132 . C137 H1331 2_756 176.661 no
C132 2_756 C137 H1331 2_756 129.116 no
C133 2_756 C137 H1331 2_756 162.621 no
C134 2_756 C137 H1331 2_756 123.325 no
C136 . C137 H1331 2_756 62.372 no
C132 . C137 H1371 . 119.982 no
C132 2_756 C137 H1371 . 172.992 no
C133 2_756 C137 H1371 . 110.104 no
C134 2_756 C137 H1371 . 65.804 no
C136 . C137 H1371 . 119.981 no
H1331 2_756 C137 H1371 . 57.664 no
C132 . C138 C134 2_756 54.2(20) yes
C132 . C138 C135 2_756 67.0(146) yes
C134 2_756 C138 C135 2_756 119.5(155) yes
C132 . C138 C136 2_756 60.6(16) yes
C134 2_756 C138 C136 2_756 114.8(30) yes
C135 2_756 C138 C136 2_756 12.3(70) yes
C132 . C138 H1351 2_756 171.082 no
C134 2_756 C138 H1351 2_756 134.348 no
C135 2_756 C138 H1351 2_756 104.049 no
C136 2_756 C138 H1351 2_756 110.607 no
C132 . C138 H1381 . 109.466 no
C134 2_756 C138 H1381 . 55.275 no
C135 2_756 C138 H1381 . 167.206 no
C136 2_756 C138 H1381 . 170.022 no
H1351 2_756 C138 H1381 . 79.227 no
C132 . C138 H1382 . 109.466 no
C134 2_756 C138 H1382 . 126.814 no
C135 2_756 C138 H1382 . 83.066 no
C136 2_756 C138 H1382 . 76.764 no
H1351 2_756 C138 H1382 . 68.190 no
C132 . C138 H1383 . 109.467 no
C134 2_756 C138 H1383 . 123.706 no
C135 2_756 C138 H1383 . 62.334 no
C136 2_756 C138 H1383 . 74.584 no
H1351 2_756 C138 H1383 . 64.581 no
H1381 . C138 H1382 . 109.475 no
H1381 . C138 H1383 . 109.477 no
H1382 . C138 H1383 . 109.477 no
C133 . H1331 C136 2_756 82.347 no
C133 . H1331 C137 2_756 3.189 no
C136 2_756 H1331 C137 2_756 80.122 no
C135 . H1351 C138 2_756 8.886 no
C133 2_756 H1371 C137 . 9.333 no
C134 2_756 H1381 C135 2_756 73.155 no
C134 2_756 H1381 C138 . 73.748 no
C135 2_756 H1381 C138 . 1.748 no
C135 2_756 H1382 C138 . 9.155 no
C135 2_756 H1383 C138 . 8.658 no

loop_
_geom_bond_atom_site_label_1
_geom_bond_atom_site_label_2
_geom_bond_site_symmetry_2
_geom_bond_distance
_geom_bond_publ_flag
Si1 C56 . 1.820(7) yes
Si1 C57 . 1.845(14) yes
Si1 C60 . 1.887(12) yes
Si1 C63 . 1.896(15) yes
Si2 C67 . 1.833(7) yes
Si2 C68 . 1.882(7) yes
Si2 C71 . 1.903(8) yes
Si2 C74 . 1.880(8) yes
Si3 C78 . 1.862(7) yes
Si3 C79 . 1.893(9) yes
Si3 C82 . 1.882(9) yes
Si3 C85 . 1.910(9) yes
Si4 C89 . 1.867(7) yes
Si4 C90 . 1.907(13) yes
Si4 C93 . 1.884(9) yes
Si4 C96 . 1.90(1) yes
Si5 C100 . 1.833(7) yes
Si5 C101 . 1.884(8) yes
Si5 C104 . 1.888(8) yes
Si5 C107 . 1.896(8) yes
Si6 C111 . 1.837(7) yes
Si6 C112 . 1.897(9) yes
Si6 C115 . 1.871(9) yes
Si6 C118 . 1.887(9) yes
N1 C1 . 1.332(8) yes
N1 C4 . 1.394(8) yes
N2 C6 . 1.386(8) yes
N2 C9 . 1.347(8) yes
N2 H2 . 1.000 no
N3 C11 . 1.392(8) yes
N3 C14 . 1.365(9) yes
N3 H3 . 1.000 no
N4 C16 . 1.341(9) yes
N4 C19 . 1.405(8) yes
N5 C21 . 1.396(8) yes
N5 C24 . 1.384(8) yes
N5 H5 . 1.000 no
N6 C26 . 1.399(8) yes
N6 C29 . 1.370(8) yes
N6 H6 . 1.000 no
C1 C2 . 1.465(9) yes
C1 C30 . 1.470(9) yes
C2 C3 . 1.37(1) yes
C2 C31 . 1.49(1) yes
C3 C4 . 1.477(9) yes
C3 C33 . 1.50(1) yes
C4 C5 . 1.390(9) yes
C5 C6 . 1.442(9) yes
C5 C55 . 1.435(9) yes
C6 C7 . 1.414(9) yes
C7 C8 . 1.392(9) yes
C7 C35 . 1.497(9) yes
C8 C9 . 1.401(9) yes
C8 C37 . 1.494(9) yes
C9 C10 . 1.465(9) yes
C10 C11 . 1.393(9) yes
C10 C66 . 1.437(9) yes
C11 C12 . 1.463(9) yes
C12 C13 . 1.363(9) yes
C12 C39 . 1.488(9) yes
C13 C14 . 1.464(9) yes
C13 C41 . 1.48(1) yes
C14 C15 . 1.408(9) yes
C15 C16 . 1.45(1) yes
C15 C77 . 1.42(1) yes
C16 C17 . 1.448(9) yes
C17 C18 . 1.39(1) yes
C17 C43 . 1.50(1) yes
C18 C19 . 1.450(9) yes
C18 C45 . 1.511(9) yes
C19 C20 . 1.39(1) yes
C20 C21 . 1.429(9) yes
C20 C88 . 1.459(9) yes
C21 C22 . 1.41(1) yes
C22 C23 . 1.393(9) yes
C22 C47 . 1.521(9) yes
C23 C24 . 1.398(9) yes
C23 C49 . 1.50(1) yes
C24 C25 . 1.468(9) yes
C25 C26 . 1.357(9) yes
C25 C99 . 1.426(9) yes
C26 C27 . 1.477(9) yes
C27 C28 . 1.353(9) yes
C27 C51 . 1.506(9) yes
C28 C29 . 1.462(9) yes
C28 C53 . 1.509(9) yes
C29 C30 . 1.394(9) yes
C30 C110 . 1.43(1) yes
C31 C32 . 1.511(14) yes
C31 H311 . 1.000 no
C31 H312 . 1.000 no
C32 H321 . 1.000 no
C32 H322 . 1.000 no
C32 H323 . 1.000 no
C33 C34 . 1.537(19) yes
C33 H331 . 1.000 no
C33 H332 . 1.000 no
C34 H341 . 1.000 no
C34 H342 . 1.000 no
C34 H343 . 1.000 no
C35 C36 . 1.521(13) yes
C35 H351 . 1.000 no
C35 H352 . 1.000 no
C36 H361 . 1.000 no
C36 H362 . 1.000 no
C36 H363 . 1.000 no
C37 C38 . 1.542(12) yes
C37 H371 . 1.000 no
C37 H372 . 1.000 no
C38 H381 . 1.000 no
C38 H382 . 1.000 no
C38 H383 . 1.000 no
C39 C40 . 1.500(12) yes
C39 H391 . 1.000 no
C39 H392 . 1.000 no
C40 H401 . 1.000 no
C40 H402 . 1.000 no
C40 H403 . 1.000 no
C41 C42 . 1.470(14) yes
C41 H411 . 1.000 no
C41 H412 . 1.000 no
C42 H421 . 1.000 no
C42 H422 . 1.000 no
C42 H423 . 1.000 no
C43 C44 . 1.482(13) yes
C43 H431 . 1.000 no
C43 H432 . 1.000 no
C44 H441 . 1.000 no
C44 H442 . 1.000 no
C44 H443 . 1.000 no
C45 C46 . 1.541(14) yes
C45 H451 . 1.000 no
C45 H452 . 1.000 no
C46 H461 . 1.000 no
C46 H462 . 1.000 no
C46 H463 . 1.000 no
C47 C48 . 1.516(11) yes
C47 H471 . 1.000 no
C47 H472 . 1.000 no
C48 H481 . 1.000 no
C48 H482 . 1.000 no
C48 H483 . 1.000 no
C49 C50 . 1.521(11) yes
C49 H491 . 1.000 no
C49 H492 . 1.000 no
C50 H501 . 1.000 no
C50 H502 . 1.000 no
C50 H503 . 1.000 no
C51 C52 . 1.521(11) yes
C51 H511 . 1.000 no
C51 H512 . 1.000 no
C52 H521 . 1.000 no
C52 H522 . 1.000 no
C52 H523 . 1.000 no
C53 C54 . 1.498(11) yes
C53 H531 . 1.000 no
C53 H532 . 1.000 no
C54 H541 . 1.000 no
C54 H542 . 1.000 no
C54 H543 . 1.000 no
C55 C56 . 1.23(1) yes
C57 C58 . 1.521(17) yes
C57 C59 . 1.416(19) yes
C57 H581 . 1.000 no
C58 H571 . 1.000 no
C58 H572 . 1.000 no
C58 H573 . 1.000 no
C59 H591 . 1.000 no
C59 H592 . 1.000 no
C59 H593 . 1.000 no
C60 C61 . 1.591(19) yes
C60 C62 . 1.40(2) yes
C60 H601 . 1.000 no
C61 H611 . 1.000 no
C61 H612 . 1.000 no
C61 H613 . 1.000 no
C62 H621 . 1.000 no
C62 H622 . 1.000 no
C62 H623 . 1.000 no
C63 C64 . 1.51(2) yes
C63 C65 . 1.54(2) yes
C63 H631 . 1.000 no
C64 H641 . 1.000 no
C64 H642 . 1.000 no
C64 H643 . 1.000 no
C65 H651 . 1.000 no
C65 H652 . 1.000 no
C65 H653 . 1.000 no
C66 C67 . 1.205(9) yes
C68 C69 . 1.518(12) yes
C68 C70 . 1.521(13) yes
C68 H681 . 1.000 no
C69 H691 . 1.000 no
C69 H692 . 1.000 no
C69 H693 . 1.000 no
C70 H701 . 1.000 no
C70 H702 . 1.000 no
C70 H703 . 1.000 no
C71 C72 . 1.510(12) yes
C71 C73 . 1.527(13) yes
C71 H711 . 1.000 no
C72 H721 . 1.000 no
C72 H722 . 1.000 no
C72 H723 . 1.000 no
C73 H731 . 1.000 no
C73 H732 . 1.000 no
C73 H733 . 1.000 no
C74 C75 . 1.487(14) yes
C74 C76 . 1.543(15) yes
C74 H741 . 1.000 no
C75 H751 . 1.000 no
C75 H752 . 1.000 no
C75 H753 . 1.000 no
C76 H761 . 1.000 no
C76 H762 . 1.000 no
C76 H763 . 1.000 no
C77 C78 . 1.19(1) yes
C79 C80 . 1.522(14) yes
C79 C81 . 1.501(14) yes
C79 H791 . 1.000 no
C80 H801 . 1.000 no
C80 H802 . 1.000 no
C80 H803 . 1.000 no
C81 H811 . 1.000 no
C81 H812 . 1.000 no
C81 H813 . 1.000 no
C82 C83 . 1.521(14) yes
C82 C84 . 1.518(15) yes
C82 H821 . 1.000 no
C83 H831 . 1.000 no
C83 H832 . 1.000 no
C83 H833 . 1.000 no
C84 H841 . 1.000 no
C84 H842 . 1.000 no
C84 H843 . 1.000 no
C85 C86 . 1.547(12) yes
C85 C87 . 1.495(14) yes
C85 H851 . 1.000 no
C86 H861 . 1.000 no
C86 H862 . 1.000 no
C86 H863 . 1.000 no
C87 H871 . 1.000 no
C87 H872 . 1.000 no
C87 H873 . 1.000 no
C88 C89 . 1.177(9) yes
C90 C91 . 1.51(2) yes
C90 C92 . 1.59(2) yes
C90 H901 . 1.000 no
C91 H911 . 1.000 no
C91 H912 . 1.000 no
C92 H921 . 1.000 no
C92 H922 . 1.000 no
C92 H923 . 1.000 no
C93 C94 . 1.522(13) yes
C93 C95 . 1.492(14) yes
C93 H931 . 1.000 no
C94 H941 . 1.000 no
C94 H942 . 1.000 no
C94 H943 . 1.000 no
C95 H951 . 1.000 no
C95 H952 . 1.000 no
C95 H953 . 1.000 no
C96 C97 . 1.520(14) yes
C96 C98 . 1.545(16) yes
C96 H961 . 1.000 no
C97 H971 . 1.000 no
C97 H972 . 1.000 no
C97 H973 . 1.000 no
C98 H981 . 1.000 no
C98 H982 . 1.000 no
C98 H983 . 1.000 no
C99 C100 . 1.220(9) yes
C101 C102 . 1.508(12) yes
C101 C103 . 1.554(16) yes
C101 H1011 . 1.000 no
C102 H1021 . 1.000 no
C102 H1022 . 1.000 no
C102 H1023 . 1.000 no
C103 H1031 . 1.000 no
C103 H1032 . 1.000 no
C103 H1033 . 1.000 no
C104 C105 . 1.534(12) yes
C104 C106 . 1.539(12) yes
C104 H1041 . 1.000 no
C105 H1051 . 1.000 no
C105 H1052 . 1.000 no
C105 H1053 . 1.000 no
C106 H1061 . 1.000 no
C106 H1062 . 1.000 no
C106 H1063 . 1.000 no
C107 C108 . 1.530(12) yes
C107 C109 . 1.533(12) yes
C107 H1071 . 1.000 no
C108 H1081 . 1.000 no
C108 H1082 . 1.000 no
C108 H1083 . 1.000 no
C109 H1091 . 1.000 no
C109 H1092 . 1.000 no
C109 H1093 . 1.000 no
C110 C111 . 1.198(9) yes
C112 C113 . 1.545(12) yes
C112 C114 . 1.490(13) yes
C112 H1121 . 1.000 no
C113 H1131 . 1.000 no
C113 H1132 . 1.000 no
C113 H1133 . 1.000 no
C114 H1141 . 1.000 no
C114 H1142 . 1.000 no
C114 H1143 . 1.000 no
C115 C116 . 1.503(14) yes
C115 C117 . 1.542(14) yes
C115 H1151 . 1.000 no
C116 H1161 . 1.000 no
C116 H1162 . 1.000 no
C116 H1163 . 1.000 no
C117 H1171 . 1.000 no
C117 H1172 . 1.000 no
C117 H1173 . 1.000 no
C118 C119 . 1.519(12) yes
C118 C120 . 1.490(15) yes
C118 H1181 . 1.000 no
C119 H1191 . 1.000 no
C119 H1192 . 1.000 no
C119 H1193 . 1.000 no
C120 H1201 . 1.000 no
C120 H1202 . 1.000 no
C120 H1203 . 1.000 no
C121 C122 . 1.318(8) yes
C121 C126 . 1.329(8) yes
C121 C127 . 1.501(9) yes
C122 C123 . 1.328(8) yes
C122 H1221 . 1.000 no
C123 C124 . 1.308(8) yes
C123 H1231 . 1.000 no
C124 C125 . 1.316(8) yes
C124 H1241 . 1.000 no
C125 C126 . 1.321(8) yes
C125 H1251 . 1.000 no
C126 H1261 . 1.000 no
C127 H1271 . 1.000 no
C127 H1272 . 1.000 no
C127 H1273 . 1.000 no
C128 C129 . 1.335(9) yes
C128 C130 . 1.337(9) yes
C128 C131 . 1.47(1) yes
C129 C130 2_666 1.301(9) yes
C129 H1291 . 1.000 no
C130 H1301 . 1.000 no
C131 H1311 . 1.000 no
C131 H1312 . 1.000 no
C131 H1313 . 1.000 no
C132 C132 2_756 1.22(4) yes
C132 C133 . 1.329(9) yes
C132 C133 2_756 1.15(4) yes
C132 C134 2_756 1.27(4) yes
C132 C135 2_756 1.45(4) yes
C132 C136 2_756 1.51(4) yes
C132 C137 . 1.326(9) yes
C132 C137 2_756 1.40(4) yes
C132 C138 . 1.50(1) yes
C133 C134 . 1.329(9) yes
C133 C136 2_756 1.45(4) yes
C133 C137 2_756 0.19(4) yes
C133 H1331 . 1.000 no
C133 H1371 2_756 1.078 no
C134 C135 . 1.322(9) yes
C134 C137 2_756 1.45(4) yes
C134 C138 2_756 1.24(4) yes
C134 H1341 . 1.000 no
C134 H1381 2_756 1.058 no
C135 C136 . 1.326(9) yes
C135 C138 2_756 0.16(4) yes
C135 H1351 . 1.000 no
C135 H1381 2_756 1.156 no
C135 H1382 2_756 0.993 no
C135 H1383 2_756 0.937 no
C136 C137 . 1.328(9) yes
C136 C138 2_756 1.48(4) yes
C136 H1331 2_756 1.194 no
C136 H1361 . 1.000 no
C137 H1331 2_756 0.821 no
C137 H1371 . 1.000 no
C138 H1351 2_756 0.949 no
C138 H1381 . 1.000 no
C138 H1382 . 1.000 no
C138 H1383 . 1.000 no
